data_4126065
loop_
_publ_author_name
'Pei, Wen-Yuan'
'Xu, Guohai'
'Yang, Jin'
'Wu, Hui'
'Chen, Banglin'
'Zhou, Wei'
'Ma, Jian-Fang'

_publ_section_title
;
 Versatile Assembly of Metal-Coordinated Calix[4]resorcinarene Cavitands
 and Cages through Ancillary Linker Tuning.
;
_journal_issue 22
_journal_name_full 'Journal of the American Chemical Society'
_journal_page_first 7648
_journal_page_last 7656
_journal_paper_doi 10.1021/jacs.7b03169
_journal_volume 139
_journal_year 2017
_chemical_formula_moiety 'C272 H240 N24 O56 Zn8, 6C3H7NO'
_chemical_formula_sum 'C290 H282 N30 O62 Zn8'
_chemical_formula_weight 5702.42
_chemical_name_systematic
;
 ?
;
_space_group_IT_number 2
_symmetry_cell_setting triclinic
_symmetry_space_group_name_Hall '-P 1'
_symmetry_space_group_name_H-M 'P -1'
_atom_sites_solution_hydrogens geom
_atom_sites_solution_primary direct
_atom_sites_solution_secondary difmap
_audit_creation_method SHELXL-97
_cell_angle_alpha 85.809(4)
_cell_angle_beta 83.726(3)
_cell_angle_gamma 64.922(3)
_cell_formula_units_Z 1
_cell_length_a 19.3658(16)
_cell_length_b 19.5266(18)
_cell_length_c 27.211(2)
_cell_measurement_reflns_used 9916
_cell_measurement_temperature 153(2)
_cell_measurement_theta_max 24.988
_cell_measurement_theta_min 2.331
_cell_volume 9259.9(14)
_computing_structure_refinement 'SHELXL-97 (Sheldrick, 2008)'
_diffrn_ambient_temperature 153(2)
_diffrn_measured_fraction_theta_full 0.998
_diffrn_measured_fraction_theta_max 0.996
_diffrn_measurement_device_type 'D8 VENTURE'
_diffrn_radiation_monochromator graphite
_diffrn_radiation_source 'fine-focus sealed tube'
_diffrn_radiation_type MoK\a
_diffrn_radiation_wavelength 0.71073
_diffrn_reflns_av_R_equivalents 0.0634
_diffrn_reflns_av_sigmaI/netI 0.0421
_diffrn_reflns_limit_h_max 23
_diffrn_reflns_limit_h_min -23
_diffrn_reflns_limit_k_max 23
_diffrn_reflns_limit_k_min -23
_diffrn_reflns_limit_l_max 32
_diffrn_reflns_limit_l_min -32
_diffrn_reflns_number 215156
_diffrn_reflns_theta_full 25.00
_diffrn_reflns_theta_max 25.11
_diffrn_reflns_theta_min 2.30
_exptl_absorpt_coefficient_mu 0.572
_exptl_absorpt_correction_T_max 0.9450
_exptl_absorpt_correction_T_min 0.8471
_exptl_absorpt_correction_type multi-scan
_exptl_crystal_colour colourless
_exptl_crystal_density_diffrn 1.023
_exptl_crystal_density_method 'not measured'
_exptl_crystal_description diamond
_exptl_crystal_F_000 2968
_exptl_crystal_size_max 0.38
_exptl_crystal_size_mid 0.18
_exptl_crystal_size_min 0.14
_platon_squeeze_details
;
;
_refine_diff_density_max 1.385
_refine_diff_density_min -0.846
_refine_diff_density_rms 0.107
_refine_ls_extinction_method none
_refine_ls_goodness_of_fit_ref 1.099
_refine_ls_hydrogen_treatment mixed
_refine_ls_matrix_type full
_refine_ls_number_parameters 1621
_refine_ls_number_reflns 32909
_refine_ls_number_restraints 46
_refine_ls_restrained_S_all 1.116
_refine_ls_R_factor_all 0.0986
_refine_ls_R_factor_gt 0.0758
_refine_ls_shift/su_max 0.004
_refine_ls_shift/su_mean 0.000
_refine_ls_structure_factor_coef Fsqd
_refine_ls_weighting_details 'calc w=1/[\s^2^(Fo^2^)+(0.1699P)^2^+0.0000P] where P=(Fo^2^+2Fc^2^)/3'
_refine_ls_weighting_scheme calc
_refine_ls_wR_factor_gt 0.2307
_refine_ls_wR_factor_ref 0.2502
_reflns_number_gt 22915
_reflns_number_total 32909
_reflns_threshold_expression >2\s(I)
_cod_data_source_file ja7b03169_si_009.cif
_cod_data_source_block 2c
_cod_depositor_comments 'Adding full bibliography for 4126063--4126067.cif.'
_cod_original_cell_volume 9259.9(13)
_cod_original_sg_symbol_H-M P-1
_cod_database_code 4126065

loop_
_symmetry_equiv_pos_as_xyz
'x, y, z'
'-x, -y, -z'

loop_
_atom_site_label
_atom_site_type_symbol
_atom_site_fract_x
_atom_site_fract_y
_atom_site_fract_z
_atom_site_U_iso_or_equiv
_atom_site_adp_type
_atom_site_occupancy
_atom_site_symmetry_multiplicity
_atom_site_calc_flag
_atom_site_refinement_flags
Zn1 Zn 0.13197(2) 0.71342(3) 0.986391(15) 0.02966(13) Uani 1 1 d .
Zn2 Zn 0.63648(2) 0.46506(3) 0.821590(16) 0.03383(14) Uani 1 1 d .
Zn3 Zn 0.53666(3) 0.90144(3) 0.611876(17) 0.03516(14) Uani 1 1 d .
Zn4 Zn 0.02495(3) 1.14981(3) 0.775542(16) 0.03549(14) Uani 1 1 d .
O1 O 0.50961(16) 0.54156(17) 0.62429(12) 0.0454(7) Uani 1 1 d .
O2 O 0.47803(16) 0.65276(17) 0.57398(11) 0.0440(7) Uani 1 1 d .
O3 O 0.26425(17) 0.89366(16) 0.57279(10) 0.0426(7) Uani 1 1 d .
O4 O 0.14239(17) 0.95217(16) 0.61620(11) 0.0434(7) Uani 1 1 d .
O5 O 0.00731(19) 0.87815(18) 0.75167(12) 0.0541(8) Uani 1 1 d .
O6 O 0.0396(2) 0.76822(19) 0.80326(11) 0.0550(8) Uani 1 1 d .
O7 O 0.2585(2) 0.53303(19) 0.81308(10) 0.0512(8) Uani 1 1 d .
O8 O 0.38066(19) 0.47856(18) 0.76760(11) 0.0516(8) Uani 1 1 d .
O9 O 0.62236(18) 0.4978(2) 0.90126(12) 0.0556(8) Uani 1 1 d .
O10 O 0.52942(19) 0.5120(2) 0.85713(12) 0.0590(9) Uani 1 1 d .
O11 O 0.6882(2) 0.52939(19) 0.79969(11) 0.0568(9) Uani 1 1 d .
O12 O 0.6490(3) 0.5438(2) 0.72305(14) 0.0768(11) Uani 1 1 d .
O13 O 0.6419(2) 0.8653(2) 0.65992(13) 0.0616(9) Uani 1 1 d .
O14 O 0.57090(19) 0.80359(19) 0.65099(12) 0.0559(9) Uani 1 1 d .
O15 O 0.47267(16) 0.99082(18) 0.64851(11) 0.0464(7) Uani 1 1 d .
O16 O 0.3726(2) 0.9634(2) 0.64607(13) 0.0587(9) Uani 1 1 d .
O17 O 0.11219(19) 1.2214(2) 0.77599(13) 0.0589(9) Uani 1 1 d .
O18 O 0.13021(18) 1.1122(2) 0.74467(12) 0.0519(8) Uani 1 1 d .
O19 O 0.02467(18) 1.13766(18) 0.84748(10) 0.0458(7) Uani 1 1 d .
O20 O 0.0191(3) 1.0336(2) 0.82692(12) 0.0846(14) Uani 1 1 d .
O21 O 0.11066(17) 0.82430(17) 1.02030(11) 0.0489(8) Uani 1 1 d .
O22 O 0.1029(2) 0.80932(18) 0.94263(12) 0.0544(8) Uani 1 1 d .
O23 O 0.23585(15) 0.66637(16) 1.00558(11) 0.0401(7) Uani 1 1 d .
O24 O 0.2672(3) 0.6028(6) 0.9377(2) 0.202(5) Uani 1 1 d .
O25 O 0.7828(3) 0.7303(3) 0.8083(2) 0.114(2) Uani 1 1 d .
O26 O 0.3867(2) 1.1962(3) 0.76980(14) 0.0744(12) Uani 1 1 d .
O27 O 0.10967(19) 1.0815(2) 1.02179(12) 0.0540(8) Uani 1 1 d .
O28 O 0.49203(17) 0.6423(2) 1.05410(11) 0.0576(9) Uani 1 1 d .
N1 N 0.5611(2) 0.4273(2) 0.73399(13) 0.0445(9) Uani 1 1 d .
N2 N 0.60994(18) 0.41039(19) 0.76862(11) 0.0349(8) Uani 1 1 d .
N3 N 0.70993(19) 0.3518(2) 0.83548(12) 0.0382(8) Uani 1 1 d .
N4 N 0.45365(19) 0.83586(19) 0.54585(12) 0.0355(8) Uani 1 1 d .
N5 N 0.49993(18) 0.86874(18) 0.55290(11) 0.0319(7) Uani 1 1 d .
N6 N 0.5965(2) 0.9315(2) 0.55157(14) 0.0434(9) Uani 1 1 d .
N7 N -0.00005(19) 1.0495(2) 0.69787(13) 0.0407(8) Uani 1 1 d .
N8 N -0.01808(18) 1.11400(18) 0.72149(12) 0.0340(7) Uani 1 1 d .
N9 N -0.06544(19) 1.2505(2) 0.75498(11) 0.0389(8) Uani 1 1 d .
N10 N 0.1087(2) 0.6374(2) 0.89400(12) 0.0491(10) Uani 1 1 d .
N11 N 0.09396(18) 0.65830(19) 0.94100(11) 0.0320(7) Uani 1 1 d .
N12 N 0.05394(18) 0.68898(19) 1.03509(11) 0.0346(7) Uani 1 1 d .
C1 C 0.3865(2) 0.5720(2) 0.56442(15) 0.0366(9) Uani 1 1 d .
H1 H 0.4411 0.5538 0.5505 0.044 Uiso 1 1 calc R
C2 C 0.3451(3) 0.5422(2) 0.53124(15) 0.0388(9) Uani 1 1 d .
H2A H 0.2914 0.5580 0.5450 0.047 Uiso 1 1 calc R
H2B H 0.3447 0.5656 0.4977 0.047 Uiso 1 1 calc R
C3 C 0.3831(3) 0.4565(3) 0.52741(17) 0.0451(10) Uani 1 1 d .
H3A H 0.4353 0.4410 0.5107 0.054 Uiso 1 1 calc R
H3B H 0.3879 0.4330 0.5611 0.054 Uiso 1 1 calc R
C4 C 0.3388(3) 0.4278(3) 0.4992(2) 0.0595(13) Uani 1 1 d .
H4A H 0.3385 0.4475 0.4646 0.071 Uiso 1 1 calc R
H4B H 0.2852 0.4479 0.5139 0.071 Uiso 1 1 calc R
C5 C 0.3707(3) 0.3418(3) 0.4989(3) 0.0750(17) Uani 1 1 d .
H5A H 0.3659 0.3221 0.5331 0.090 Uiso 1 1 calc R
H5B H 0.4258 0.3210 0.4873 0.090 Uiso 1 1 calc R
C6 C 0.3284(5) 0.3152(4) 0.4652(5) 0.157(5) Uani 1 1 d .
H6A H 0.3504 0.2598 0.4660 0.236 Uiso 1 1 calc R
H6B H 0.3339 0.3338 0.4313 0.236 Uiso 1 1 calc R
H6C H 0.2740 0.3350 0.4770 0.236 Uiso 1 1 calc R
C7 C 0.1601(2) 0.8300(2) 0.55717(14) 0.0398(10) Uani 1 1 d .
H7 H 0.1554 0.8808 0.5440 0.048 Uiso 1 1 calc R
C8 C 0.1253(3) 0.7998(3) 0.52065(17) 0.0491(11) Uani 1 1 d .
H8A H 0.1242 0.7519 0.5344 0.059 Uiso 1 1 calc R
H8B H 0.1586 0.7884 0.4893 0.059 Uiso 1 1 calc R
C9 C 0.0432(3) 0.8555(4) 0.5093(2) 0.0761(17) Uani 1 1 d .
H9A H 0.0096 0.8653 0.5405 0.091 Uiso 1 1 calc R
H9B H 0.0440 0.9041 0.4969 0.091 Uiso 1 1 calc R
C10 C 0.0100(4) 0.8294(4) 0.4733(3) 0.093(2) Uani 1 1 d .
H10A H 0.0033 0.7841 0.4873 0.112 Uiso 1 1 calc R
H10B H 0.0461 0.8142 0.4433 0.112 Uiso 1 1 calc R
C11 C -0.0682(5) 0.8900(5) 0.4586(4) 0.128(3) Uani 1 1 d .
H11A H -0.0640 0.9372 0.4464 0.153 Uiso 1 1 calc R
H11B H -0.1074 0.9016 0.4871 0.153 Uiso 1 1 calc R
C12 C -0.0915(6) 0.8500(6) 0.4123(5) 0.166(5) Uani 1 1 d .
H12A H -0.157(4) 0.858(4) 0.4206(17) 0.249 Uiso 1 1 calc R
H12B H -0.049(4) 0.784(4) 0.411(2) 0.249 Uiso 1 1 calc R
H12C H -0.085(5) 0.881(4) 0.373(2) 0.249 Uiso 1 1 calc R
C13 C 0.0204(3) 0.7468(3) 0.70336(17) 0.0472(11) Uani 1 1 d .
H13 H -0.0225 0.7756 0.7282 0.057 Uiso 1 1 calc R
C14 C -0.0125(3) 0.7147(3) 0.66780(18) 0.0503(11) Uani 1 1 d .
H14A H 0.0275 0.6893 0.6411 0.060 Uiso 1 1 calc R
H14B H -0.0270 0.6761 0.6856 0.060 Uiso 1 1 calc R
C15 C -0.0807(3) 0.7733(4) 0.6454(2) 0.0797(18) Uani 1 1 d .
H15A H -0.0669 0.8127 0.6280 0.096 Uiso 1 1 calc R
H15B H -0.1217 0.7978 0.6718 0.096 Uiso 1 1 calc R
C16 C -0.1101(6) 0.7382(5) 0.6088(4) 0.146(4) Uani 1 1 d .
H16A H -0.1273 0.7015 0.6267 0.175 Uiso 1 1 calc R
H16B H -0.0678 0.7104 0.5839 0.175 Uiso 1 1 calc R
C17 C -0.1782(5) 0.7997(6) 0.5817(4) 0.143(4) Uani 1 1 d .
H17A H -0.2232 0.8220 0.6060 0.172 Uiso 1 1 calc R
H17B H -0.1636 0.8407 0.5684 0.172 Uiso 1 1 calc R
C18 C -0.1993(7) 0.7702(8) 0.5420(5) 0.187(5) Uani 1 1 d DU
H18A H -0.2555(15) 0.783(6) 0.547(2) 0.281 Uiso 1 1 calc RD
H18B H -0.170(5) 0.7139(10) 0.542(3) 0.281 Uiso 1 1 calc RD
H18C H -0.187(6) 0.793(5) 0.5098(6) 0.281 Uiso 1 1 calc RD
C19 C 0.2537(3) 0.4936(2) 0.71488(14) 0.0407(10) Uani 1 1 d .
H19 H 0.2729 0.4564 0.7429 0.049 Uiso 1 1 calc R
C20 C 0.2191(3) 0.4595(2) 0.68105(16) 0.0429(10) Uani 1 1 d .
H20A H 0.1713 0.4594 0.6982 0.051 Uiso 1 1 calc R
H20B H 0.2055 0.4920 0.6508 0.051 Uiso 1 1 calc R
C21 C 0.2722(3) 0.3798(3) 0.66637(19) 0.0596(13) Uani 1 1 d .
H21A H 0.3191 0.3799 0.6479 0.071 Uiso 1 1 calc R
H21B H 0.2874 0.3474 0.6966 0.071 Uiso 1 1 calc R
C22 C 0.2356(4) 0.3472(4) 0.6351(2) 0.0785(18) Uani 1 1 d .
H22A H 0.2256 0.3771 0.6036 0.094 Uiso 1 1 calc R
H22B H 0.1854 0.3538 0.6521 0.094 Uiso 1 1 calc R
C23 C 0.2806(4) 0.2636(3) 0.6228(2) 0.0791(18) Uani 1 1 d .
H23A H 0.3272 0.2575 0.6010 0.095 Uiso 1 1 calc R
H23B H 0.2971 0.2337 0.6537 0.095 Uiso 1 1 calc R
C24 C 0.2344(6) 0.2324(5) 0.5973(4) 0.141(4) Uani 1 1 d .
H24A H 0.255(3) 0.172(3) 0.606(2) 0.211 Uiso 1 1 calc R
H24B H 0.241(3) 0.242(4) 0.557(2) 0.211 Uiso 1 1 calc R
H24C H 0.174(3) 0.261(3) 0.610(2) 0.211 Uiso 1 1 calc R
C25 C 0.7437(3) 0.7140(3) 0.77649(19) 0.0606(14) Uani 1 1 d .
C26 C 0.7339(3) 0.6481(3) 0.78316(18) 0.0553(12) Uani 1 1 d .
H26 H 0.7585 0.6121 0.8082 0.066 Uiso 1 1 calc R
C27 C 0.6876(3) 0.6345(2) 0.75283(18) 0.0460(11) Uani 1 1 d .
C28 C 0.6524(3) 0.6876(3) 0.71542(19) 0.0512(12) Uani 1 1 d .
H28 H 0.6205 0.6792 0.6947 0.061 Uiso 1 1 calc R
C29 C 0.6652(3) 0.7524(2) 0.70930(15) 0.0428(10) Uani 1 1 d .
C30 C 0.7099(3) 0.7664(3) 0.73810(18) 0.0567(13) Uani 1 1 d .
H30 H 0.7185 0.8109 0.7326 0.068 Uiso 1 1 calc R
C31 C 0.3502(3) 1.1605(3) 0.74828(17) 0.0508(12) Uani 1 1 d .
C32 C 0.3918(3) 1.1047(3) 0.71543(16) 0.0476(11) Uani 1 1 d .
H32 H 0.4445 1.0924 0.7067 0.057 Uiso 1 1 calc R
C33 C 0.3560(2) 1.0662(2) 0.69504(14) 0.0356(9) Uani 1 1 d .
C34 C 0.2799(2) 1.0837(2) 0.70759(14) 0.0389(10) Uani 1 1 d .
H34 H 0.2567 1.0558 0.6944 0.047 Uiso 1 1 calc R
C35 C 0.2367(3) 1.1424(3) 0.73961(15) 0.0428(10) Uani 1 1 d .
C36 C 0.2726(3) 1.1810(3) 0.75941(16) 0.0480(11) Uani 1 1 d .
H36 H 0.2438 1.2218 0.7807 0.058 Uiso 1 1 calc R
C37 C 0.0924(2) 1.0452(2) 0.98676(15) 0.0390(9) Uani 1 1 d .
C38 C 0.0684(2) 1.0784(2) 0.94184(14) 0.0343(9) Uani 1 1 d .
H38 H 0.0617 1.1289 0.9341 0.041 Uiso 1 1 calc R
C39 C 0.0539(2) 1.0367(2) 0.90724(14) 0.0344(9) Uani 1 1 d .
C40 C 0.0649(2) 0.9623(2) 0.91955(14) 0.0362(9) Uani 1 1 d .
H40 H 0.0566 0.9333 0.8963 0.043 Uiso 1 1 calc R
C41 C 0.0877(2) 0.9311(2) 0.96487(14) 0.0333(9) Uani 1 1 d .
C42 C 0.1011(2) 0.9714(2) 0.99931(14) 0.0344(9) Uani 1 1 d .
H42 H 0.1160 0.9495 1.0309 0.041 Uiso 1 1 calc R
C43 C 0.4648(2) 0.6202(2) 1.01686(14) 0.0362(9) Uani 1 1 d .
C44 C 0.3894(2) 0.6353(2) 1.01528(14) 0.0326(8) Uani 1 1 d .
H44 H 0.3529 0.6614 1.0414 0.039 Uiso 1 1 calc R
C45 C 0.3665(2) 0.6122(2) 0.97527(14) 0.0360(9) Uani 1 1 d .
C46 C 0.4191(2) 0.5750(3) 0.93645(15) 0.0427(10) Uani 1 1 d .
H46 H 0.4031 0.5600 0.9089 0.051 Uiso 1 1 calc R
C47 C 0.4961(2) 0.5599(2) 0.93844(15) 0.0370(9) Uani 1 1 d .
C48 C 0.5189(2) 0.5818(2) 0.97853(15) 0.0394(10) Uani 1 1 d .
H48 H 0.5713 0.5709 0.9801 0.047 Uiso 1 1 calc R
C49 C 0.7772(8) 0.8017(7) 0.8112(5) 0.088(4) Uani 0.50 1 d PD
C50 C 0.3492(5) 1.2425(5) 0.8092(3) 0.074(3) Uani 0.70 1 d P
C51 C 0.0967(4) 1.1557(4) 1.0137(2) 0.0780(17) Uani 1 1 d .
H51A H 0.0412 1.1871 1.0125 0.094 Uiso 1 1 calc R
H51B H 0.1229 1.1618 0.9814 0.094 Uiso 1 1 calc R
C52 C 0.4399(3) 0.6805(3) 1.09491(18) 0.0512(12) Uani 1 1 d .
H52A H 0.4224 0.6453 1.1148 0.061 Uiso 1 1 calc R
H52B H 0.3946 0.7234 1.0828 0.061 Uiso 1 1 calc R
C53 C 0.1768(4) 1.2281(6) 1.1309(2) 0.214(6) Uani 1 1 d GU
C54 C 0.2214(4) 1.2094(7) 1.0861(3) 0.373(17) Uani 1 1 d G
H54 H 0.2693 1.2124 1.0819 0.448 Uiso 1 1 calc R
C55 C 0.1957(4) 1.1861(6) 1.0475(2) 0.285(12) Uani 1 1 d G
H55 H 0.2262 1.1733 1.0168 0.342 Uiso 1 1 calc R
C56 C 0.1255(3) 1.1816(4) 1.05363(16) 0.109(3) Uani 1 1 d G
C57 C 0.0810(2) 1.2004(3) 1.09842(16) 0.080(2) Uani 1 1 d G
H57 H 0.0330 1.1974 1.1026 0.096 Uiso 1 1 calc R
C58 C 0.1066(3) 1.2237(5) 1.13704(17) 0.200(7) Uani 1 1 d G
H58 H 0.0762 1.2365 1.1677 0.240 Uiso 1 1 calc R
C59 C 0.5854(3) 0.7446(3) 1.16944(19) 0.103(2) Uani 1 1 d G
C60 C 0.5407(4) 0.7936(3) 1.1342(2) 0.153(4) Uani 1 1 d GU
H60 H 0.5456 0.8393 1.1248 0.183 Uiso 1 1 calc R
C61 C 0.4889(3) 0.7758(2) 1.11250(18) 0.121(3) Uani 1 1 d GU
H61 H 0.4583 0.8093 1.0884 0.146 Uiso 1 1 calc R
C62 C 0.4817(2) 0.7089(2) 1.12612(15) 0.0674(16) Uani 1 1 d G
C63 C 0.5264(3) 0.6599(2) 1.16141(16) 0.0799(19) Uani 1 1 d G
H63 H 0.5215 0.6142 1.1707 0.096 Uiso 1 1 calc R
C64 C 0.5783(3) 0.6778(3) 1.18307(17) 0.129(4) Uani 1 1 d G
H64 H 0.6088 0.6443 1.2072 0.155 Uiso 1 1 calc R
C65 C 0.4427(2) 0.5136(2) 0.69608(16) 0.0399(10) Uani 1 1 d .
C66 C 0.3805(3) 0.5017(2) 0.71704(15) 0.0409(10) Uani 1 1 d .
C67 C 0.3212(2) 0.5075(2) 0.69058(14) 0.0341(9) Uani 1 1 d .
C68 C 0.3246(2) 0.5297(2) 0.64101(14) 0.0346(9) Uani 1 1 d .
H68 H 0.2838 0.5361 0.6221 0.042 Uiso 1 1 calc R
C69 C 0.3866(2) 0.5432(2) 0.61777(14) 0.0337(9) Uani 1 1 d .
C70 C 0.4448(2) 0.5331(2) 0.64659(16) 0.0399(10) Uani 1 1 d .
C71 C 0.3694(2) 0.7730(2) 0.57643(13) 0.0339(9) Uani 1 1 d .
C72 C 0.3997(2) 0.6943(2) 0.57267(14) 0.0351(9) Uani 1 1 d .
C73 C 0.3523(2) 0.6586(2) 0.56455(13) 0.0340(9) Uani 1 1 d .
C74 C 0.2761(2) 0.7033(2) 0.55992(13) 0.0335(9) Uani 1 1 d .
H74 H 0.2437 0.6793 0.5555 0.040 Uiso 1 1 calc R
C75 C 0.2444(2) 0.7814(2) 0.56144(13) 0.0330(8) Uani 1 1 d .
C76 C 0.2921(2) 0.8157(2) 0.57124(14) 0.0354(9) Uani 1 1 d .
C77 C 0.0749(2) 0.9147(2) 0.68447(16) 0.0394(10) Uani 1 1 d .
C78 C 0.1123(2) 0.9016(2) 0.63685(16) 0.0373(9) Uani 1 1 d .
C79 C 0.1187(2) 0.8412(2) 0.60859(15) 0.0385(9) Uani 1 1 d .
C80 C 0.0882(2) 0.7929(2) 0.63120(15) 0.0354(9) Uani 1 1 d .
H80 H 0.0927 0.7509 0.6134 0.043 Uiso 1 1 calc R
C81 C 0.0516(2) 0.8032(2) 0.67838(15) 0.0399(9) Uani 1 1 d .
C82 C 0.0459(2) 0.8649(3) 0.70414(16) 0.0440(10) Uani 1 1 d .
C83 C 0.1496(3) 0.6516(3) 0.80748(15) 0.0459(11) Uani 1 1 d .
C84 C 0.0915(3) 0.7025(3) 0.77947(16) 0.0469(11) Uani 1 1 d .
C85 C 0.0842(3) 0.6875(3) 0.73237(15) 0.0406(10) Uani 1 1 d .
C86 C 0.1358(2) 0.6213(2) 0.71125(14) 0.0369(9) Uani 1 1 d .
H86 H 0.1314 0.6117 0.6783 0.044 Uiso 1 1 calc R
C87 C 0.1948(3) 0.5674(2) 0.73742(14) 0.0392(10) Uani 1 1 d .
C88 C 0.2003(3) 0.5854(3) 0.78519(15) 0.0468(11) Uani 1 1 d .
C89 C 0.5041(3) 0.6172(3) 0.62028(19) 0.0507(12) Uani 1 1 d .
H89A H 0.4683 0.6471 0.6475 0.061 Uiso 1 1 calc R
H89B H 0.5550 0.6161 0.6237 0.061 Uiso 1 1 calc R
C90 C 0.4199(2) 0.8097(2) 0.58974(14) 0.0378(9) Uani 1 1 d .
H90A H 0.3890 0.8532 0.6110 0.045 Uiso 1 1 calc R
H90B H 0.4613 0.7728 0.6088 0.045 Uiso 1 1 calc R
C91 C 0.2240(3) 0.9269(2) 0.61781(17) 0.0447(10) Uani 1 1 d .
H91A H 0.2350 0.9705 0.6240 0.054 Uiso 1 1 calc R
H91B H 0.2417 0.8895 0.6454 0.054 Uiso 1 1 calc R
C92 C 0.0670(2) 0.9821(2) 0.71279(17) 0.0451(10) Uani 1 1 d .
H92A H 0.0608 0.9718 0.7488 0.054 Uiso 1 1 calc R
H92B H 0.1138 0.9911 0.7057 0.054 Uiso 1 1 calc R
C93 C 0.0506(3) 0.8350(3) 0.79089(18) 0.0607(14) Uani 1 1 d .
H93A H 0.1056 0.8210 0.7812 0.073 Uiso 1 1 calc R
H93B H 0.0359 0.8665 0.8204 0.073 Uiso 1 1 calc R
C94 C 0.1550(3) 0.6659(3) 0.86024(15) 0.0528(12) Uani 1 1 d .
H94A H 0.2090 0.6405 0.8681 0.063 Uiso 1 1 calc R
H94B H 0.1370 0.7209 0.8645 0.063 Uiso 1 1 calc R
C95 C 0.3316(3) 0.5340(3) 0.80224(18) 0.0603(14) Uani 1 1 d .
H95A H 0.3567 0.5252 0.8333 0.072 Uiso 1 1 calc R
H95B H 0.3247 0.5848 0.7888 0.072 Uiso 1 1 calc R
C96 C 0.5056(3) 0.5074(3) 0.72810(19) 0.0523(12) Uani 1 1 d .
H96A H 0.5327 0.5376 0.7124 0.063 Uiso 1 1 calc R
H96B H 0.4823 0.5281 0.7610 0.063 Uiso 1 1 calc R
C97 C 0.5746(4) 0.3646(3) 0.7098(2) 0.0717(18) Uani 1 1 d .
H97 H 0.5487 0.3624 0.6827 0.086 Uiso 1 1 calc R
C98 C 0.6309(4) 0.3057(3) 0.7304(2) 0.083(2) Uani 1 1 d .
H98 H 0.6511 0.2541 0.7218 0.099 Uiso 1 1 calc R
C99 C 0.6532(3) 0.3362(3) 0.76675(16) 0.0467(11) Uani 1 1 d .
C100 C 0.7095(3) 0.3033(3) 0.80433(15) 0.0437(10) Uani 1 1 d .
C101 C 0.7570(3) 0.2254(3) 0.8077(2) 0.0658(15) Uani 1 1 d .
H101 H 0.7565 0.1913 0.7847 0.079 Uiso 1 1 calc R
C102 C 0.8040(3) 0.2007(3) 0.8455(2) 0.0710(16) Uani 1 1 d .
H102 H 0.8389 0.1490 0.8478 0.085 Uiso 1 1 calc R
C103 C 0.8014(3) 0.2499(3) 0.88046(19) 0.0554(13) Uani 1 1 d .
H103 H 0.8305 0.2322 0.9083 0.067 Uiso 1 1 calc R
C104 C 0.7548(2) 0.3257(3) 0.87326(16) 0.0448(11) Uani 1 1 d .
H104 H 0.7545 0.3608 0.8958 0.054 Uiso 1 1 calc R
C105 C 0.4522(3) 0.8290(3) 0.49701(16) 0.0515(12) Uani 1 1 d .
H105 H 0.4244 0.8070 0.4823 0.062 Uiso 1 1 calc R
C106 C 0.4986(3) 0.8598(3) 0.47285(16) 0.0531(12) Uani 1 1 d .
H106 H 0.5091 0.8639 0.4381 0.064 Uiso 1 1 calc R
C107 C 0.5265(2) 0.8835(2) 0.50856(15) 0.0393(10) Uani 1 1 d .
C108 C 0.5803(2) 0.9200(3) 0.50723(17) 0.0443(11) Uani 1 1 d .
C109 C 0.6128(3) 0.9393(3) 0.46344(19) 0.0563(13) Uani 1 1 d .
H109 H 0.6013 0.9303 0.4322 0.068 Uiso 1 1 calc R
C110 C 0.6634(3) 0.9729(3) 0.4673(2) 0.0626(15) Uani 1 1 d .
H110 H 0.6859 0.9881 0.4382 0.075 Uiso 1 1 calc R
C111 C 0.6802(3) 0.9835(3) 0.5123(2) 0.0676(16) Uani 1 1 d .
H111 H 0.7149 1.0056 0.5152 0.081 Uiso 1 1 calc R
C112 C 0.6459(3) 0.9617(3) 0.5542(2) 0.0545(13) Uani 1 1 d .
H112 H 0.6581 0.9685 0.5859 0.065 Uiso 1 1 calc R
C113 C -0.0460(3) 1.0621(3) 0.6618(2) 0.0614(14) Uani 1 1 d .
H113 H -0.0445 1.0254 0.6401 0.074 Uiso 1 1 calc R
C114 C -0.0956(3) 1.1372(3) 0.66171(19) 0.0617(14) Uani 1 1 d .
H114 H -0.1352 1.1629 0.6405 0.074 Uiso 1 1 calc R
C115 C -0.0754(2) 1.1677(2) 0.69958(14) 0.0392(9) Uani 1 1 d .
C116 C -0.1042(2) 1.2435(3) 0.71868(15) 0.0411(10) Uani 1 1 d .
C117 C -0.1664(3) 1.3046(3) 0.70102(18) 0.0549(12) Uani 1 1 d .
H117 H -0.1931 1.2987 0.6755 0.066 Uiso 1 1 calc R
C118 C -0.1885(3) 1.3749(3) 0.72177(19) 0.0622(14) Uani 1 1 d .
H118 H -0.2300 1.4181 0.7100 0.075 Uiso 1 1 calc R
C119 C -0.1502(3) 1.3811(3) 0.75893(19) 0.0596(13) Uani 1 1 d .
H119 H -0.1656 1.4282 0.7741 0.072 Uiso 1 1 calc R
C120 C -0.0879(3) 1.3172(3) 0.77455(16) 0.0505(12) Uani 1 1 d .
H120 H -0.0607 1.3220 0.8001 0.061 Uiso 1 1 calc R
C121 C 0.0751(5) 0.5945(5) 0.8865(2) 0.111(3) Uani 1 1 d U
H121 H 0.0771 0.5720 0.8563 0.133 Uiso 1 1 calc R
C122 C 0.0355(5) 0.5879(5) 0.9313(2) 0.116(3) Uani 1 1 d U
H122 H 0.0047 0.5606 0.9378 0.140 Uiso 1 1 calc R
C123 C 0.0504(3) 0.6286(3) 0.96360(17) 0.0635(16) Uani 1 1 d .
C124 C 0.0222(3) 0.6484(3) 1.01555(17) 0.0576(14) Uani 1 1 d .
C125 C -0.0345(5) 0.6330(5) 1.0416(2) 0.106(3) Uani 1 1 d .
H125 H -0.0551 0.6033 1.0277 0.127 Uiso 1 1 calc R
C126 C -0.0615(4) 0.6613(5) 1.0889(2) 0.100(3) Uani 1 1 d .
H126 H -0.1020 0.6526 1.1070 0.120 Uiso 1 1 calc R
C127 C -0.0290(3) 0.7017(3) 1.10912(17) 0.0608(14) Uani 1 1 d .
H127 H -0.0456 0.7203 1.1416 0.073 Uiso 1 1 calc R
C128 C 0.0276(2) 0.7143(2) 1.08138(14) 0.0391(9) Uani 1 1 d .
H128 H 0.0498 0.7426 1.0953 0.047 Uiso 1 1 calc R
C129 C 0.6715(3) 0.5655(3) 0.7600(2) 0.0605(14) Uani 1 1 d .
C130 C 0.6242(3) 0.8111(3) 0.67074(17) 0.0524(12) Uani 1 1 d .
C131 C 0.4034(3) 1.0005(3) 0.66024(14) 0.0404(10) Uani 1 1 d .
C132 C 0.1550(3) 1.1612(3) 0.75463(16) 0.0472(11) Uani 1 1 d .
C133 C 0.0302(3) 1.0718(3) 0.85786(15) 0.0454(11) Uani 1 1 d .
C134 C 0.1009(2) 0.8500(2) 0.97754(15) 0.0372(9) Uani 1 1 d .
C135 C 0.2834(3) 0.6297(4) 0.97200(17) 0.0628(15) Uani 1 1 d .
C136 C 0.5529(3) 0.5210(2) 0.89714(15) 0.0425(10) Uani 1 1 d .
C49' C 0.8199(10) 0.6909(7) 0.8475(5) 0.108(6) Uani 0.50 1 d PD
C50' C 0.4570(14) 1.1813(13) 0.7627(8) 0.085(6) Uani 0.30 1 d PU

loop_
_atom_site_aniso_label
_atom_site_aniso_U_11
_atom_site_aniso_U_22
_atom_site_aniso_U_33
_atom_site_aniso_U_23
_atom_site_aniso_U_13
_atom_site_aniso_U_12
Zn1 0.0272(2) 0.0341(3) 0.0286(2) -0.00233(18) -0.00587(17) -0.0127(2)
Zn2 0.0312(2) 0.0403(3) 0.0284(2) -0.0021(2) -0.00408(18) -0.0130(2)
Zn3 0.0355(3) 0.0350(3) 0.0387(3) 0.0100(2) -0.0083(2) -0.0189(2)
Zn4 0.0397(3) 0.0367(3) 0.0267(2) -0.00099(19) -0.00519(19) -0.0123(2)
O1 0.0352(15) 0.0375(17) 0.064(2) 0.0018(14) -0.0127(14) -0.0144(13)
O2 0.0352(15) 0.0425(18) 0.0569(19) -0.0040(14) 0.0044(13) -0.0204(14)
O3 0.0606(19) 0.0311(16) 0.0407(16) 0.0038(13) -0.0054(14) -0.0242(15)
O4 0.0489(17) 0.0286(16) 0.0552(18) 0.0013(13) -0.0052(14) -0.0189(14)
O5 0.058(2) 0.0458(19) 0.052(2) -0.0176(16) 0.0114(16) -0.0166(16)
O6 0.070(2) 0.054(2) 0.0398(17) -0.0156(15) 0.0157(15) -0.0284(18)
O7 0.078(2) 0.055(2) 0.0309(15) 0.0077(14) -0.0166(15) -0.0362(18)
O8 0.073(2) 0.0443(19) 0.0397(17) 0.0051(14) -0.0280(16) -0.0220(17)
O9 0.0396(18) 0.065(2) 0.0491(19) -0.0050(16) 0.0067(14) -0.0115(16)
O10 0.053(2) 0.072(2) 0.0447(19) -0.0168(17) 0.0047(15) -0.0190(18)
O11 0.085(3) 0.052(2) 0.0384(17) 0.0041(15) -0.0075(16) -0.0344(19)
O12 0.102(3) 0.075(3) 0.069(3) 0.009(2) -0.033(2) -0.047(2)
O13 0.072(2) 0.050(2) 0.067(2) 0.0267(17) -0.0270(18) -0.0278(19)
O14 0.063(2) 0.052(2) 0.060(2) 0.0143(16) -0.0352(17) -0.0265(17)
O15 0.0389(16) 0.0525(19) 0.0495(18) -0.0027(15) -0.0051(14) -0.0203(15)
O16 0.065(2) 0.060(2) 0.063(2) -0.0271(17) 0.0098(17) -0.0376(19)
O17 0.0507(19) 0.063(2) 0.062(2) -0.0184(18) 0.0000(16) -0.0214(18)
O18 0.0467(18) 0.066(2) 0.0514(19) -0.0107(16) -0.0005(14) -0.0319(17)
O19 0.0587(19) 0.0435(19) 0.0353(16) 0.0034(13) -0.0086(14) -0.0212(16)
O20 0.154(4) 0.056(2) 0.0374(19) 0.0023(17) -0.044(2) -0.031(3)
O21 0.0481(18) 0.0414(18) 0.0451(18) 0.0102(14) -0.0050(14) -0.0086(15)
O22 0.074(2) 0.0460(19) 0.0524(19) 0.0064(15) -0.0176(17) -0.0330(18)
O23 0.0278(14) 0.0436(17) 0.0462(17) -0.0122(14) -0.0084(13) -0.0096(13)
O24 0.050(3) 0.454(13) 0.104(4) -0.139(6) 0.003(3) -0.090(5)
O25 0.146(5) 0.068(3) 0.125(4) -0.008(3) -0.096(4) -0.021(3)
O26 0.065(2) 0.116(3) 0.071(2) -0.040(2) 0.0013(19) -0.063(2)
O27 0.069(2) 0.058(2) 0.0475(18) -0.0093(16) -0.0181(16) -0.0335(18)
O28 0.0404(17) 0.101(3) 0.0447(18) -0.0258(18) -0.0013(14) -0.0398(19)
N1 0.042(2) 0.037(2) 0.046(2) -0.0057(16) -0.0235(17) -0.0042(17)
N2 0.0330(17) 0.038(2) 0.0263(16) -0.0029(14) -0.0066(13) -0.0068(15)
N3 0.0382(19) 0.044(2) 0.0303(17) 0.0041(15) -0.0050(14) -0.0161(17)
N4 0.0446(19) 0.0366(19) 0.0320(17) 0.0013(14) -0.0009(14) -0.0245(16)
N5 0.0342(17) 0.0283(18) 0.0318(17) 0.0070(13) -0.0028(14) -0.0131(14)
N6 0.0371(19) 0.039(2) 0.053(2) 0.0193(17) -0.0091(16) -0.0164(17)
N7 0.0395(19) 0.039(2) 0.044(2) -0.0102(16) -0.0089(16) -0.0138(16)
N8 0.0327(17) 0.0274(18) 0.0346(18) -0.0025(14) -0.0019(14) -0.0055(14)
N9 0.0429(19) 0.042(2) 0.0244(16) -0.0025(15) 0.0021(14) -0.0116(17)
N10 0.073(3) 0.073(3) 0.0264(18) -0.0128(18) 0.0055(17) -0.056(2)
N11 0.0329(17) 0.040(2) 0.0276(16) -0.0018(14) -0.0024(13) -0.0198(15)
N12 0.0334(17) 0.040(2) 0.0316(17) -0.0034(15) -0.0039(14) -0.0155(15)
C1 0.039(2) 0.037(2) 0.038(2) -0.0068(18) -0.0023(17) -0.0197(19)
C2 0.052(3) 0.034(2) 0.032(2) -0.0040(17) -0.0048(18) -0.018(2)
C3 0.050(3) 0.041(3) 0.045(2) -0.010(2) 0.002(2) -0.020(2)
C4 0.062(3) 0.043(3) 0.082(4) -0.012(3) -0.006(3) -0.028(3)
C5 0.065(3) 0.037(3) 0.118(5) -0.021(3) 0.023(3) -0.021(3)
C6 0.115(7) 0.071(5) 0.300(14) -0.085(7) -0.025(8) -0.039(5)
C7 0.054(3) 0.041(2) 0.032(2) 0.0057(18) -0.0180(19) -0.024(2)
C8 0.061(3) 0.052(3) 0.038(2) 0.004(2) -0.019(2) -0.026(2)
C9 0.078(4) 0.078(4) 0.078(4) 0.002(3) -0.045(3) -0.030(3)
C10 0.096(5) 0.101(5) 0.098(5) 0.022(4) -0.037(4) -0.054(4)
C11 0.098(6) 0.127(7) 0.166(8) 0.069(6) -0.075(6) -0.051(5)
C12 0.152(9) 0.144(9) 0.243(13) 0.088(9) -0.135(9) -0.089(8)
C13 0.048(3) 0.052(3) 0.049(3) -0.008(2) 0.004(2) -0.030(2)
C14 0.049(3) 0.057(3) 0.053(3) -0.001(2) -0.008(2) -0.031(2)
C15 0.059(3) 0.090(5) 0.091(4) -0.015(4) -0.016(3) -0.028(3)
C16 0.167(9) 0.115(7) 0.166(9) 0.011(6) -0.112(8) -0.048(7)
C17 0.107(7) 0.120(8) 0.201(11) -0.013(7) -0.069(7) -0.032(6)
C18 0.198(8) 0.191(9) 0.213(9) -0.031(7) -0.092(7) -0.098(7)
C19 0.064(3) 0.041(2) 0.029(2) 0.0048(18) -0.0159(19) -0.031(2)
C20 0.062(3) 0.039(2) 0.040(2) -0.0034(19) -0.008(2) -0.032(2)
C21 0.085(4) 0.049(3) 0.056(3) -0.002(2) -0.018(3) -0.037(3)
C22 0.103(5) 0.074(4) 0.073(4) -0.022(3) -0.019(3) -0.044(4)
C23 0.103(5) 0.058(4) 0.074(4) -0.009(3) -0.017(3) -0.027(3)
C24 0.175(9) 0.075(5) 0.175(9) -0.053(6) -0.057(7) -0.037(6)
C25 0.081(4) 0.050(3) 0.065(3) 0.008(2) -0.046(3) -0.033(3)
C26 0.073(3) 0.043(3) 0.046(3) 0.007(2) -0.022(2) -0.018(3)
C27 0.045(2) 0.033(2) 0.061(3) 0.009(2) -0.016(2) -0.016(2)
C28 0.049(3) 0.048(3) 0.061(3) 0.011(2) -0.025(2) -0.022(2)
C29 0.052(3) 0.037(2) 0.038(2) 0.0104(18) -0.020(2) -0.016(2)
C30 0.085(4) 0.051(3) 0.050(3) 0.013(2) -0.026(3) -0.041(3)
C31 0.057(3) 0.066(3) 0.045(3) -0.016(2) -0.004(2) -0.039(3)
C32 0.048(3) 0.056(3) 0.044(3) -0.006(2) -0.011(2) -0.025(2)
C33 0.042(2) 0.039(2) 0.032(2) -0.0010(17) -0.0067(17) -0.0215(19)
C34 0.050(2) 0.045(3) 0.031(2) -0.0035(18) -0.0053(18) -0.028(2)
C35 0.050(3) 0.047(3) 0.038(2) -0.0042(19) -0.0087(19) -0.025(2)
C36 0.055(3) 0.054(3) 0.044(2) -0.017(2) -0.004(2) -0.029(2)
C37 0.032(2) 0.045(3) 0.036(2) -0.0038(19) -0.0056(17) -0.0113(19)
C38 0.036(2) 0.032(2) 0.035(2) -0.0020(17) -0.0094(17) -0.0123(18)
C39 0.032(2) 0.044(2) 0.0265(19) -0.0032(17) -0.0032(16) -0.0153(18)
C40 0.040(2) 0.038(2) 0.034(2) -0.0056(17) -0.0046(17) -0.0179(19)
C41 0.0258(19) 0.040(2) 0.033(2) -0.0024(17) 0.0016(15) -0.0141(17)
C42 0.030(2) 0.039(2) 0.031(2) 0.0007(17) -0.0062(16) -0.0108(18)
C43 0.034(2) 0.049(3) 0.035(2) -0.0015(18) -0.0077(17) -0.025(2)
C44 0.033(2) 0.035(2) 0.033(2) -0.0018(17) -0.0024(16) -0.0169(18)
C45 0.031(2) 0.051(3) 0.0269(19) -0.0030(18) -0.0056(16) -0.0169(19)
C46 0.035(2) 0.057(3) 0.035(2) -0.014(2) -0.0022(18) -0.017(2)
C47 0.036(2) 0.034(2) 0.036(2) -0.0008(17) -0.0001(17) -0.0113(18)
C48 0.030(2) 0.048(3) 0.038(2) 0.0006(19) -0.0047(17) -0.0152(19)
C49 0.113(11) 0.097(11) 0.073(8) -0.003(7) -0.035(8) -0.056(9)
C50 0.094(6) 0.104(7) 0.056(5) -0.034(5) -0.004(4) -0.067(6)
C51 0.087(4) 0.087(5) 0.062(4) -0.011(3) -0.020(3) -0.033(4)
C52 0.051(3) 0.056(3) 0.056(3) -0.020(2) -0.003(2) -0.030(2)
C53 0.179(8) 0.321(11) 0.200(9) -0.115(7) -0.053(6) -0.136(7)
C54 0.200(13) 0.73(4) 0.313(19) -0.41(3) 0.145(13) -0.29(2)
C55 0.197(12) 0.56(3) 0.237(14) -0.289(18) 0.120(10) -0.283(17)
C56 0.074(4) 0.138(7) 0.134(6) -0.085(6) 0.010(4) -0.055(5)
C57 0.057(3) 0.138(6) 0.061(3) -0.042(4) -0.002(3) -0.050(4)
C58 0.112(7) 0.372(18) 0.182(10) -0.208(12) 0.081(7) -0.155(10)
C59 0.157(7) 0.103(6) 0.081(5) 0.013(4) -0.042(5) -0.082(6)
C60 0.212(8) 0.139(7) 0.153(7) 0.018(5) -0.077(6) -0.108(6)
C61 0.192(7) 0.090(5) 0.120(5) 0.015(4) -0.092(5) -0.079(5)
C62 0.123(5) 0.058(3) 0.052(3) 0.007(2) -0.040(3) -0.061(3)
C63 0.126(5) 0.072(4) 0.076(4) 0.022(3) -0.051(4) -0.069(4)
C64 0.222(10) 0.121(6) 0.127(6) 0.068(5) -0.119(7) -0.139(7)
C65 0.039(2) 0.032(2) 0.050(3) -0.0024(19) -0.0213(19) -0.0121(19)
C66 0.057(3) 0.034(2) 0.036(2) 0.0039(18) -0.020(2) -0.020(2)
C67 0.045(2) 0.028(2) 0.033(2) -0.0037(16) -0.0078(17) -0.0181(18)
C68 0.041(2) 0.032(2) 0.035(2) 0.0008(17) -0.0138(17) -0.0173(18)
C69 0.039(2) 0.029(2) 0.036(2) 0.0000(16) -0.0070(17) -0.0167(18)
C70 0.036(2) 0.032(2) 0.056(3) 0.0006(19) -0.0145(19) -0.0173(19)
C71 0.046(2) 0.036(2) 0.0273(19) 0.0044(16) -0.0028(17) -0.025(2)
C72 0.039(2) 0.042(2) 0.0276(19) 0.0022(17) -0.0015(16) -0.0221(19)
C73 0.050(2) 0.035(2) 0.0233(18) -0.0019(16) 0.0001(17) -0.024(2)
C74 0.041(2) 0.039(2) 0.0253(19) 0.0011(16) -0.0048(16) -0.0212(19)
C75 0.044(2) 0.033(2) 0.0237(18) -0.0004(16) -0.0028(16) -0.0173(18)
C76 0.045(2) 0.037(2) 0.029(2) 0.0015(17) -0.0027(17) -0.023(2)
C77 0.039(2) 0.034(2) 0.048(3) -0.0063(19) -0.0113(19) -0.0159(19)
C78 0.037(2) 0.025(2) 0.051(2) -0.0008(18) -0.0147(19) -0.0116(18)
C79 0.034(2) 0.039(2) 0.040(2) 0.0013(18) -0.0134(17) -0.0105(19)
C80 0.033(2) 0.032(2) 0.041(2) -0.0046(17) -0.0081(17) -0.0115(18)
C81 0.045(2) 0.035(2) 0.040(2) -0.0024(18) -0.0066(19) -0.016(2)
C82 0.042(2) 0.046(3) 0.044(2) -0.009(2) -0.0023(19) -0.018(2)
C83 0.068(3) 0.055(3) 0.031(2) -0.006(2) 0.003(2) -0.043(3)
C84 0.063(3) 0.052(3) 0.035(2) -0.008(2) 0.009(2) -0.035(2)
C85 0.050(3) 0.044(3) 0.038(2) -0.0039(19) 0.0010(19) -0.031(2)
C86 0.050(2) 0.044(3) 0.029(2) 0.0000(18) -0.0037(18) -0.032(2)
C87 0.056(3) 0.043(3) 0.030(2) -0.0014(18) -0.0038(18) -0.031(2)
C88 0.069(3) 0.055(3) 0.030(2) 0.001(2) -0.007(2) -0.038(3)
C89 0.043(3) 0.045(3) 0.073(3) -0.004(2) -0.012(2) -0.025(2)
C90 0.052(2) 0.040(2) 0.031(2) 0.0030(17) -0.0013(18) -0.030(2)
C91 0.054(3) 0.032(2) 0.051(3) -0.005(2) 0.000(2) -0.022(2)
C92 0.042(2) 0.033(2) 0.052(3) -0.006(2) -0.012(2) -0.006(2)
C93 0.090(4) 0.060(3) 0.042(3) -0.023(2) 0.008(3) -0.042(3)
C94 0.078(3) 0.072(3) 0.025(2) -0.012(2) 0.011(2) -0.049(3)
C95 0.086(4) 0.059(3) 0.042(3) -0.005(2) -0.026(3) -0.032(3)
C96 0.046(3) 0.038(3) 0.071(3) -0.001(2) -0.030(2) -0.010(2)
C97 0.100(4) 0.044(3) 0.061(3) -0.012(3) -0.046(3) -0.010(3)
C98 0.106(5) 0.041(3) 0.086(4) -0.019(3) -0.059(4) -0.002(3)
C99 0.058(3) 0.037(3) 0.034(2) 0.0015(19) -0.016(2) -0.007(2)
C100 0.049(3) 0.042(3) 0.030(2) 0.0062(19) -0.0122(18) -0.008(2)
C101 0.081(4) 0.039(3) 0.061(3) -0.002(2) -0.029(3) -0.005(3)
C102 0.075(4) 0.046(3) 0.075(4) 0.019(3) -0.035(3) -0.006(3)
C103 0.051(3) 0.058(3) 0.060(3) 0.019(3) -0.024(2) -0.024(3)
C104 0.042(2) 0.060(3) 0.036(2) 0.013(2) -0.0116(19) -0.026(2)
C105 0.072(3) 0.060(3) 0.031(2) 0.003(2) -0.012(2) -0.036(3)
C106 0.069(3) 0.073(4) 0.028(2) 0.010(2) -0.002(2) -0.043(3)
C107 0.037(2) 0.036(2) 0.041(2) 0.0148(18) -0.0048(18) -0.0138(19)
C108 0.035(2) 0.042(3) 0.052(3) 0.022(2) -0.0062(19) -0.015(2)
C109 0.039(2) 0.066(3) 0.054(3) 0.026(2) 0.001(2) -0.018(2)
C110 0.044(3) 0.071(4) 0.070(4) 0.033(3) -0.003(2) -0.027(3)
C111 0.041(3) 0.063(4) 0.102(5) 0.033(3) -0.013(3) -0.029(3)
C112 0.044(3) 0.058(3) 0.070(3) 0.024(3) -0.016(2) -0.031(2)
C113 0.057(3) 0.061(3) 0.066(3) -0.014(3) -0.030(3) -0.016(3)
C114 0.054(3) 0.061(3) 0.057(3) -0.008(3) -0.027(2) -0.006(3)
C115 0.037(2) 0.042(2) 0.032(2) -0.0019(18) -0.0059(17) -0.0098(19)
C116 0.040(2) 0.043(3) 0.034(2) 0.0027(18) 0.0002(18) -0.012(2)
C117 0.046(3) 0.051(3) 0.051(3) -0.001(2) -0.014(2) -0.003(2)
C118 0.049(3) 0.051(3) 0.059(3) -0.001(2) -0.011(2) 0.006(2)
C119 0.062(3) 0.038(3) 0.056(3) -0.011(2) 0.004(2) 0.000(2)
C120 0.059(3) 0.048(3) 0.034(2) -0.012(2) 0.003(2) -0.012(2)
C121 0.169(6) 0.177(6) 0.063(4) -0.052(4) 0.031(4) -0.148(5)
C122 0.185(6) 0.170(6) 0.071(4) -0.051(4) 0.047(4) -0.155(6)
C123 0.091(4) 0.094(4) 0.041(3) -0.022(3) 0.020(3) -0.075(4)
C124 0.089(4) 0.072(4) 0.037(2) -0.014(2) 0.012(2) -0.060(3)
C125 0.162(7) 0.172(7) 0.062(4) -0.055(4) 0.047(4) -0.150(7)
C126 0.138(6) 0.183(8) 0.041(3) -0.044(4) 0.041(3) -0.130(6)
C127 0.068(3) 0.084(4) 0.036(2) -0.018(3) 0.018(2) -0.041(3)
C128 0.038(2) 0.045(3) 0.033(2) -0.0076(18) -0.0027(17) -0.014(2)
C129 0.046(3) 0.047(3) 0.082(4) 0.017(3) -0.021(3) -0.012(2)
C130 0.062(3) 0.043(3) 0.041(3) 0.007(2) -0.011(2) -0.011(2)
C131 0.052(3) 0.050(3) 0.029(2) 0.0033(18) -0.0094(18) -0.030(2)
C132 0.046(3) 0.069(3) 0.035(2) -0.005(2) -0.0045(19) -0.032(3)
C133 0.047(3) 0.052(3) 0.028(2) -0.006(2) -0.0048(18) -0.011(2)
C134 0.027(2) 0.044(2) 0.043(2) 0.006(2) -0.0031(17) -0.0174(18)
C135 0.037(3) 0.114(5) 0.039(3) -0.015(3) -0.007(2) -0.030(3)
C136 0.050(3) 0.039(2) 0.033(2) -0.0011(18) 0.0037(19) -0.016(2)
C49' 0.174(16) 0.099(11) 0.089(10) 0.026(8) -0.085(11) -0.079(11)
C50' 0.085(10) 0.084(10) 0.081(9) -0.014(8) -0.006(8) -0.029(8)

loop_
_atom_type_symbol
_atom_type_description
_atom_type_scat_dispersion_real
_atom_type_scat_dispersion_imag
_atom_type_scat_source
C C 0.0033 0.0016 'International Tables Vol C Tables 4.2.6.8 and 6.1.1.4'
N N 0.0061 0.0033 'International Tables Vol C Tables 4.2.6.8 and 6.1.1.4'
O O 0.0106 0.0060 'International Tables Vol C Tables 4.2.6.8 and 6.1.1.4'
Zn Zn 0.2839 1.4301 'International Tables Vol C Tables 4.2.6.8 and 6.1.1.4'
H H 0.0000 0.0000 'International Tables Vol C Tables 4.2.6.8 and 6.1.1.4'

loop_
_geom_angle_atom_site_label_1
_geom_angle_atom_site_label_2
_geom_angle_atom_site_label_3
_geom_angle
_geom_angle_site_symmetry_1
_geom_angle_site_symmetry_3
O23 Zn1 O22 117.06(13) . .
O23 Zn1 N11 120.53(12) . .
O22 Zn1 N11 94.92(12) . .
O23 Zn1 N12 113.79(13) . .
O22 Zn1 N12 123.82(14) . .
N11 Zn1 N12 78.46(12) . .
O23 Zn1 O21 91.70(11) . .
O22 Zn1 O21 60.57(12) . .
N11 Zn1 O21 146.86(12) . .
N12 Zn1 O21 96.36(12) . .
O23 Zn1 C134 105.07(12) . .
O22 Zn1 C134 30.82(13) . .
N11 Zn1 C134 123.29(13) . .
N12 Zn1 C134 113.45(13) . .
O21 Zn1 C134 29.79(12) . .
O11 Zn2 O10 119.13(15) . .
O11 Zn2 N2 118.61(13) . .
O10 Zn2 N2 96.36(13) . .
O11 Zn2 N3 114.43(14) . .
O10 Zn2 N3 120.75(14) . .
N2 Zn2 N3 78.35(13) . .
O11 Zn2 O9 92.74(13) . .
O10 Zn2 O9 60.73(12) . .
N2 Zn2 O9 148.19(13) . .
N3 Zn2 O9 94.23(13) . .
O11 Zn2 C136 106.97(14) . .
O10 Zn2 C136 30.86(13) . .
N2 Zn2 C136 124.70(14) . .
N3 Zn2 C136 110.45(14) . .
O9 Zn2 C136 29.90(12) . .
O15 Zn3 O14 115.72(14) . .
O15 Zn3 N5 122.34(12) . .
O14 Zn3 N5 98.16(12) . .
O15 Zn3 N6 108.96(14) . .
O14 Zn3 N6 127.98(15) . .
N5 Zn3 N6 78.35(13) . .
O15 Zn3 O13 95.21(13) . .
O14 Zn3 O13 60.44(12) . .
N5 Zn3 O13 142.43(13) . .
N6 Zn3 O13 91.11(13) . .
O15 Zn3 C130 106.43(14) . .
O14 Zn3 C130 30.71(15) . .
N5 Zn3 C130 123.84(15) . .
N6 Zn3 C130 112.14(15) . .
O13 Zn3 C130 29.77(14) . .
O19 Zn4 O18 110.44(13) . .
O19 Zn4 N8 135.47(13) . .
O18 Zn4 N8 96.02(13) . .
O19 Zn4 N9 110.98(13) . .
O18 Zn4 N9 124.98(14) . .
N8 Zn4 N9 78.22(13) . .
C70 O1 C89 116.0(3) . .
C72 O2 C89 116.7(3) . .
C76 O3 C91 116.3(3) . .
C78 O4 C91 115.6(3) . .
C82 O5 C93 115.7(4) . .
C84 O6 C93 116.3(4) . .
C88 O7 C95 115.1(3) . .
C66 O8 C95 117.1(3) . .
C136 O9 Zn2 84.8(3) . .
C136 O10 Zn2 94.0(3) . .
C129 O11 Zn2 117.4(3) . .
C130 O13 Zn3 80.6(3) . .
C130 O14 Zn3 96.2(3) . .
C131 O15 Zn3 116.0(3) . .
C132 O18 Zn4 105.3(3) . .
C133 O19 Zn4 106.1(3) . .
C134 O21 Zn1 84.1(3) . .
C134 O22 Zn1 93.7(3) . .
C135 O23 Zn1 113.2(3) . .
C25 O25 C49' 131.4(7) . .
C25 O25 C49 121.2(6) . .
C49' O25 C49 106.2(6) . .
C50' O26 C31 125.7(11) . .
C50' O26 C50 113.9(11) . .
C31 O26 C50 119.3(4) . .
C51 O27 C37 119.3(4) . .
C43 O28 C52 118.8(3) . .
N2 N1 C97 109.7(4) . .
N2 N1 C96 117.8(3) . .
C97 N1 C96 132.5(4) . .
N1 N2 C99 106.6(3) . .
N1 N2 Zn2 138.8(3) . .
C99 N2 Zn2 114.6(3) . .
C100 N3 C104 119.1(4) . .
C100 N3 Zn2 115.2(3) . .
C104 N3 Zn2 125.7(3) . .
N5 N4 C105 110.0(3) . .
N5 N4 C90 117.5(3) . .
C105 N4 C90 132.3(3) . .
C107 N5 N4 106.6(3) . .
C107 N5 Zn3 115.8(3) . .
N4 N5 Zn3 137.7(2) . .
C112 N6 C108 119.4(4) . .
C112 N6 Zn3 125.8(3) . .
C108 N6 Zn3 114.7(3) . .
C113 N7 N8 110.3(4) . .
C113 N7 C92 132.2(4) . .
N8 N7 C92 117.3(3) . .
C115 N8 N7 106.9(3) . .
C115 N8 Zn4 115.5(3) . .
N7 N8 Zn4 137.4(3) . .
C120 N9 C116 119.0(4) . .
C120 N9 Zn4 126.5(3) . .
C116 N9 Zn4 114.5(3) . .
C121 N10 N11 110.1(4) . .
C121 N10 C94 131.0(4) . .
N11 N10 C94 118.9(3) . .
C123 N11 N10 108.3(3) . .
C123 N11 Zn1 114.7(3) . .
N10 N11 Zn1 136.5(2) . .
C128 N12 C124 117.7(4) . .
C128 N12 Zn1 127.4(3) . .
C124 N12 Zn1 114.6(3) . .
C69 C1 C73 107.9(3) . .
C69 C1 C2 113.6(3) . .
C73 C1 C2 112.5(3) . .
C69 C1 H1 107.6 . .
C73 C1 H1 107.6 . .
C2 C1 H1 107.6 . .
C3 C2 C1 112.7(3) . .
C3 C2 H2A 109.1 . .
C1 C2 H2A 109.1 . .
C3 C2 H2B 109.1 . .
C1 C2 H2B 109.1 . .
H2A C2 H2B 107.8 . .
C4 C3 C2 112.3(4) . .
C4 C3 H3A 109.1 . .
C2 C3 H3A 109.1 . .
C4 C3 H3B 109.1 . .
C2 C3 H3B 109.1 . .
H3A C3 H3B 107.9 . .
C3 C4 C5 113.8(5) . .
C3 C4 H4A 108.8 . .
C5 C4 H4A 108.8 . .
C3 C4 H4B 108.8 . .
C5 C4 H4B 108.8 . .
H4A C4 H4B 107.7 . .
C4 C5 C6 111.8(6) . .
C4 C5 H5A 109.3 . .
C6 C5 H5A 109.3 . .
C4 C5 H5B 109.3 . .
C6 C5 H5B 109.3 . .
H5A C5 H5B 107.9 . .
C5 C6 H6A 109.5 . .
C5 C6 H6B 109.5 . .
H6A C6 H6B 109.5 . .
C5 C6 H6C 109.5 . .
H6A C6 H6C 109.5 . .
H6B C6 H6C 109.5 . .
C75 C7 C79 108.7(3) . .
C75 C7 C8 113.2(4) . .
C79 C7 C8 113.7(4) . .
C75 C7 H7 107.0 . .
C79 C7 H7 107.0 . .
C8 C7 H7 107.0 . .
C7 C8 C9 113.7(4) . .
C7 C8 H8A 108.8 . .
C9 C8 H8A 108.8 . .
C7 C8 H8B 108.8 . .
C9 C8 H8B 108.8 . .
H8A C8 H8B 107.7 . .
C10 C9 C8 114.7(5) . .
C10 C9 H9A 108.6 . .
C8 C9 H9A 108.6 . .
C10 C9 H9B 108.6 . .
C8 C9 H9B 108.6 . .
H9A C9 H9B 107.6 . .
C9 C10 C11 113.3(7) . .
C9 C10 H10A 108.9 . .
C11 C10 H10A 108.9 . .
C9 C10 H10B 108.9 . .
C11 C10 H10B 108.9 . .
H10A C10 H10B 107.7 . .
C10 C11 C12 104.9(7) . .
C10 C11 H11A 110.8 . .
C12 C11 H11A 110.8 . .
C10 C11 H11B 110.8 . .
C12 C11 H11B 110.8 . .
H11A C11 H11B 108.9 . .
C11 C12 H12A 109.5 . .
C11 C12 H12B 109.5 . .
H12A C12 H12B 109.5 . .
C11 C12 H12C 109.5 . .
H12A C12 H12C 109.5 . .
H12B C12 H12C 109.5 . .
C14 C13 C85 115.0(4) . .
C14 C13 C81 113.5(4) . .
C85 C13 C81 107.1(3) . .
C14 C13 H13 106.9 . .
C85 C13 H13 106.9 . .
C81 C13 H13 106.9 . .
C15 C14 C13 113.1(4) . .
C15 C14 H14A 109.0 . .
C13 C14 H14A 109.0 . .
C15 C14 H14B 109.0 . .
C13 C14 H14B 109.0 . .
H14A C14 H14B 107.8 . .
C14 C15 C16 110.9(6) . .
C14 C15 H15A 109.5 . .
C16 C15 H15A 109.5 . .
C14 C15 H15B 109.5 . .
C16 C15 H15B 109.5 . .
H15A C15 H15B 108.1 . .
C15 C16 C17 111.9(7) . .
C15 C16 H16A 109.2 . .
C17 C16 H16A 109.2 . .
C15 C16 H16B 109.2 . .
C17 C16 H16B 109.2 . .
H16A C16 H16B 107.9 . .
C18 C17 C16 113.1(9) . .
C18 C17 H17A 109.0 . .
C16 C17 H17A 109.0 . .
C18 C17 H17B 109.0 . .
C16 C17 H17B 109.0 . .
H17A C17 H17B 107.8 . .
C17 C18 H18A 109.5 . .
C17 C18 H18B 109.5 . .
H18A C18 H18B 109.5 . .
C17 C18 H18C 109.5 . .
H18A C18 H18C 109.5 . .
H18B C18 H18C 109.5 . .
C67 C19 C87 108.2(3) . .
C67 C19 C20 114.5(3) . .
C87 C19 C20 112.7(4) . .
C67 C19 H19 107.0 . .
C87 C19 H19 107.0 . .
C20 C19 H19 107.0 . .
C21 C20 C19 113.3(4) . .
C21 C20 H20A 108.9 . .
C19 C20 H20A 108.9 . .
C21 C20 H20B 108.9 . .
C19 C20 H20B 108.9 . .
H20A C20 H20B 107.7 . .
C22 C21 C20 111.9(5) . .
C22 C21 H21A 109.2 . .
C20 C21 H21A 109.2 . .
C22 C21 H21B 109.2 . .
C20 C21 H21B 109.2 . .
H21A C21 H21B 107.9 . .
C21 C22 C23 116.5(5) . .
C21 C22 H22A 108.2 . .
C23 C22 H22A 108.2 . .
C21 C22 H22B 108.2 . .
C23 C22 H22B 108.2 . .
H22A C22 H22B 107.3 . .
C24 C23 C22 112.8(6) . .
C24 C23 H23A 109.0 . .
C22 C23 H23A 109.0 . .
C24 C23 H23B 109.0 . .
C22 C23 H23B 109.0 . .
H23A C23 H23B 107.8 . .
C23 C24 H24A 109.5 . .
C23 C24 H24B 109.5 . .
H24A C24 H24B 109.5 . .
C23 C24 H24C 109.5 . .
H24A C24 H24C 109.5 . .
H24B C24 H24C 109.5 . .
O25 C25 C26 119.6(5) . .
O25 C25 C30 119.8(5) . .
C26 C25 C30 120.6(4) . .
C25 C26 C27 119.5(4) . .
C25 C26 H26 120.3 . .
C27 C26 H26 120.3 . .
C26 C27 C28 119.9(4) . .
C26 C27 C129 121.9(4) . .
C28 C27 C129 118.2(4) . .
C29 C28 C27 118.7(4) . .
C29 C28 H28 120.7 . .
C27 C28 H28 120.7 . .
C30 C29 C28 122.3(4) . .
C30 C29 C130 119.1(4) . .
C28 C29 C130 118.5(4) . .
C29 C30 C25 119.0(4) . .
C29 C30 H30 120.5 . .
C25 C30 H30 120.5 . .
C32 C31 O26 118.9(4) . .
C32 C31 C36 120.5(4) . .
O26 C31 C36 120.6(4) . .
C31 C32 C33 119.3(4) . .
C31 C32 H32 120.4 . .
C33 C32 H32 120.4 . .
C34 C33 C32 120.6(4) . .
C34 C33 C131 119.7(3) . .
C32 C33 C131 119.6(4) . .
C33 C34 C35 120.3(4) . .
C33 C34 H34 119.8 . .
C35 C34 H34 119.8 . .
C36 C35 C34 118.7(4) . .
C36 C35 C132 120.0(4) . .
C34 C35 C132 121.3(4) . .
C31 C36 C35 120.5(4) . .
C31 C36 H36 119.8 . .
C35 C36 H36 119.8 . .
C38 C37 O27 122.7(4) . .
C38 C37 C42 121.2(4) . .
O27 C37 C42 116.1(4) . .
C37 C38 C39 119.4(4) . .
C37 C38 H38 120.3 . .
C39 C38 H38 120.3 . .
C40 C39 C38 118.9(4) . .
C40 C39 C133 121.5(4) . .
C38 C39 C133 119.5(4) . .
C41 C40 C39 120.4(4) . .
C41 C40 H40 119.8 . .
C39 C40 H40 119.8 . .
C40 C41 C42 121.3(4) . .
C40 C41 C134 120.1(4) . .
C42 C41 C134 118.6(4) . .
C41 C42 C37 118.7(4) . .
C41 C42 H42 120.7 . .
C37 C42 H42 120.7 . .
O28 C43 C44 123.5(4) . .
O28 C43 C48 116.0(3) . .
C44 C43 C48 120.5(3) . .
C43 C44 C45 119.6(4) . .
C43 C44 H44 120.2 . .
C45 C44 H44 120.2 . .
C46 C45 C44 120.8(3) . .
C46 C45 C135 118.4(3) . .
C44 C45 C135 120.8(4) . .
C45 C46 C47 119.1(4) . .
C45 C46 H46 120.5 . .
C47 C46 H46 120.5 . .
C48 C47 C46 120.0(4) . .
C48 C47 C136 120.2(4) . .
C46 C47 C136 119.8(4) . .
C47 C48 C43 120.0(4) . .
C47 C48 H48 120.0 . .
C43 C48 H48 120.0 . .
O25 C49 C53 88.0(7) . 2_677
O26 C50 C59 103.3(6) . 2_677
O27 C51 C56 110.4(5) . .
O27 C51 H51A 109.6 . .
C56 C51 H51A 109.6 . .
O27 C51 H51B 109.6 . .
C56 C51 H51B 109.6 . .
H51A C51 H51B 108.1 . .
O28 C52 C62 107.6(4) . .
O28 C52 H52A 110.2 . .
C62 C52 H52A 110.2 . .
O28 C52 H52B 110.2 . .
C62 C52 H52B 110.2 . .
H52A C52 H52B 108.5 . .
C54 C53 C58 120.0 . .
C54 C53 C49' 108.7(7) . 2_677
C58 C53 C49' 117.1(7) . 2_677
C54 C53 C49 119.4(6) . 2_677
C58 C53 C49 109.0(6) . 2_677
C49' C53 C49 74.3(4) 2_677 2_677
C53 C54 C55 120.0 . .
C53 C54 H54 120.0 . .
C55 C54 H54 120.0 . .
C56 C55 C54 120.0 . .
C56 C55 H55 120.0 . .
C54 C55 H55 120.0 . .
C55 C56 C57 120.0 . .
C55 C56 C51 121.7(4) . .
C57 C56 C51 118.3(4) . .
C58 C57 C56 120.0 . .
C58 C57 H57 120.0 . .
C56 C57 H57 120.0 . .
C57 C58 C53 120.0 . .
C57 C58 H58 120.0 . .
C53 C58 H58 120.0 . .
C60 C59 C64 120.0 . .
C60 C59 C50 122.1(4) . 2_677
C64 C59 C50 117.6(4) . 2_677
C59 C60 C61 120.0 . .
C59 C60 H60 120.0 . .
C61 C60 H60 120.0 . .
C60 C61 C62 120.0 . .
C60 C61 H61 120.0 . .
C62 C61 H61 120.0 . .
C61 C62 C63 120.0 . .
C61 C62 C52 119.9(3) . .
C63 C62 C52 118.6(3) . .
C62 C63 C64 120.0 . .
C62 C63 H63 120.0 . .
C64 C63 H63 120.0 . .
C63 C64 C59 120.0 . .
C63 C64 H64 120.0 . .
C59 C64 H64 120.0 . .
C70 C65 C66 117.8(3) . .
C70 C65 C96 122.1(4) . .
C66 C65 C96 120.1(4) . .
C65 C66 C67 123.2(4) . .
C65 C66 O8 117.2(3) . .
C67 C66 O8 119.5(4) . .
C66 C67 C68 116.8(4) . .
C66 C67 C19 121.7(4) . .
C68 C67 C19 121.5(3) . .
C67 C68 C69 122.4(3) . .
C67 C68 H68 118.8 . .
C69 C68 H68 118.8 . .
C70 C69 C68 116.9(4) . .
C70 C69 C1 121.9(4) . .
C68 C69 C1 121.2(3) . .
C65 C70 C69 122.9(4) . .
C65 C70 O1 118.3(3) . .
C69 C70 O1 118.8(4) . .
C76 C71 C72 119.0(3) . .
C76 C71 C90 121.0(4) . .
C72 C71 C90 119.8(4) . .
O2 C72 C71 118.5(3) . .
O2 C72 C73 120.7(4) . .
C71 C72 C73 120.6(4) . .
C74 C73 C72 118.1(4) . .
C74 C73 C1 122.8(3) . .
C72 C73 C1 118.9(4) . .
C73 C74 C75 123.2(4) . .
C73 C74 H74 118.4 . .
C75 C74 H74 118.4 . .
C74 C75 C76 117.7(4) . .
C74 C75 C7 122.8(3) . .
C76 C75 C7 119.3(4) . .
O3 C76 C71 118.0(3) . .
O3 C76 C75 120.8(4) . .
C71 C76 C75 121.1(4) . .
C82 C77 C78 117.6(4) . .
C82 C77 C92 121.8(4) . .
C78 C77 C92 120.6(4) . .
C77 C78 O4 118.3(3) . .
C77 C78 C79 122.6(4) . .
O4 C78 C79 119.1(4) . .
C80 C79 C78 116.4(4) . .
C80 C79 C7 123.5(4) . .
C78 C79 C7 120.1(4) . .
C81 C80 C79 122.9(4) . .
C81 C80 H80 118.5 . .
C79 C80 H80 118.5 . .
C80 C81 C82 117.9(4) . .
C80 C81 C13 121.8(4) . .
C82 C81 C13 120.3(4) . .
C77 C82 C81 122.6(4) . .
C77 C82 O5 118.0(4) . .
C81 C82 O5 119.4(4) . .
C88 C83 C84 116.9(4) . .
C88 C83 C94 120.9(5) . .
C84 C83 C94 122.1(4) . .
C85 C84 C83 122.0(4) . .
C85 C84 O6 122.0(4) . .
C83 C84 O6 115.9(4) . .
C84 C85 C86 119.6(4) . .
C84 C85 C13 119.2(4) . .
C86 C85 C13 121.2(4) . .
C85 C86 C87 121.3(4) . .
C85 C86 H86 119.3 . .
C87 C86 H86 119.3 . .
C88 C87 C86 117.0(4) . .
C88 C87 C19 120.2(4) . .
C86 C87 C19 122.7(3) . .
C83 C88 C87 123.1(4) . .
C83 C88 O7 117.7(4) . .
C87 C88 O7 119.2(4) . .
O2 C89 O1 111.5(3) . .
O2 C89 H89A 109.3 . .
O1 C89 H89A 109.3 . .
O2 C89 H89B 109.3 . .
O1 C89 H89B 109.3 . .
H89A C89 H89B 108.0 . .
N4 C90 C71 112.0(3) . .
N4 C90 H90A 109.2 . .
C71 C90 H90A 109.2 . .
N4 C90 H90B 109.2 . .
C71 C90 H90B 109.2 . .
H90A C90 H90B 107.9 . .
O3 C91 O4 111.0(3) . .
O3 C91 H91A 109.4 . .
O4 C91 H91A 109.4 . .
O3 C91 H91B 109.4 . .
O4 C91 H91B 109.4 . .
H91A C91 H91B 108.0 . .
N7 C92 C77 109.3(3) . .
N7 C92 H92A 109.8 . .
C77 C92 H92A 109.8 . .
N7 C92 H92B 109.8 . .
C77 C92 H92B 109.8 . .
H92A C92 H92B 108.3 . .
O6 C93 O5 112.6(4) . .
O6 C93 H93A 109.1 . .
O5 C93 H93A 109.1 . .
O6 C93 H93B 109.1 . .
O5 C93 H93B 109.1 . .
H93A C93 H93B 107.8 . .
N10 C94 C83 110.6(3) . .
N10 C94 H94A 109.5 . .
C83 C94 H94A 109.5 . .
N10 C94 H94B 109.5 . .
C83 C94 H94B 109.5 . .
H94A C94 H94B 108.1 . .
O7 C95 O8 113.3(4) . .
O7 C95 H95A 108.9 . .
O8 C95 H95A 108.9 . .
O7 C95 H95B 108.9 . .
O8 C95 H95B 108.9 . .
H95A C95 H95B 107.7 . .
N1 C96 C65 110.5(3) . .
N1 C96 H96A 109.5 . .
C65 C96 H96A 109.5 . .
N1 C96 H96B 109.5 . .
C65 C96 H96B 109.5 . .
H96A C96 H96B 108.1 . .
C98 C97 N1 108.6(4) . .
C98 C97 H97 125.7 . .
N1 C97 H97 125.7 . .
C97 C98 C99 105.3(4) . .
C97 C98 H98 127.3 . .
C99 C98 H98 127.3 . .
N2 C99 C98 109.7(4) . .
N2 C99 C100 116.3(4) . .
C98 C99 C100 133.9(4) . .
N3 C100 C101 122.5(4) . .
N3 C100 C99 115.3(4) . .
C101 C100 C99 122.2(4) . .
C102 C101 C100 117.2(5) . .
C102 C101 H101 121.4 . .
C100 C101 H101 121.4 . .
C101 C102 C103 121.1(5) . .
C101 C102 H102 119.4 . .
C103 C102 H102 119.4 . .
C102 C103 C104 117.4(4) . .
C102 C103 H103 121.3 . .
C104 C103 H103 121.3 . .
N3 C104 C103 122.5(4) . .
N3 C104 H104 118.7 . .
C103 C104 H104 118.7 . .
N4 C105 C106 106.6(4) . .
N4 C105 H105 126.7 . .
C106 C105 H105 126.7 . .
C107 C106 C105 106.1(4) . .
C107 C106 H106 126.9 . .
C105 C106 H106 126.9 . .
N5 C107 C106 110.6(4) . .
N5 C107 C108 116.1(4) . .
C106 C107 C108 133.2(4) . .
N6 C108 C109 122.1(4) . .
N6 C108 C107 114.9(4) . .
C109 C108 C107 123.0(4) . .
C108 C109 C110 117.3(5) . .
C108 C109 H109 121.3 . .
C110 C109 H109 121.3 . .
C111 C110 C109 120.1(5) . .
C111 C110 H110 119.9 . .
C109 C110 H110 119.9 . .
C110 C111 C112 118.8(5) . .
C110 C111 H111 120.6 . .
C112 C111 H111 120.6 . .
N6 C112 C111 122.1(5) . .
N6 C112 H112 118.9 . .
C111 C112 H112 118.9 . .
N7 C113 C114 107.9(4) . .
N7 C113 H113 126.0 . .
C114 C113 H113 126.0 . .
C113 C114 C115 105.1(4) . .
C113 C114 H114 127.5 . .
C115 C114 H114 127.5 . .
N8 C115 C114 109.8(4) . .
N8 C115 C116 116.7(3) . .
C114 C115 C116 133.5(4) . .
N9 C116 C117 122.0(4) . .
N9 C116 C115 114.9(4) . .
C117 C116 C115 123.1(4) . .
C116 C117 C118 118.1(4) . .
C116 C117 H117 120.9 . .
C118 C117 H117 120.9 . .
C119 C118 C117 119.5(4) . .
C119 C118 H118 120.2 . .
C117 C118 H118 120.2 . .
C118 C119 C120 119.1(5) . .
C118 C119 H119 120.4 . .
C120 C119 H119 120.4 . .
N9 C120 C119 122.3(4) . .
N9 C120 H120 118.9 . .
C119 C120 H120 118.9 . .
N10 C121 C122 106.9(5) . .
N10 C121 H121 126.6 . .
C122 C121 H121 126.6 . .
C123 C122 C121 105.4(5) . .
C123 C122 H122 127.3 . .
C121 C122 H122 127.3 . .
N11 C123 C122 109.3(4) . .
N11 C123 C124 117.9(4) . .
C122 C123 C124 132.6(5) . .
N12 C124 C125 121.5(4) . .
N12 C124 C123 113.6(4) . .
C125 C124 C123 124.8(4) . .
C124 C125 C126 119.4(5) . .
C124 C125 H125 120.3 . .
C126 C125 H125 120.3 . .
C127 C126 C125 119.4(5) . .
C127 C126 H126 120.3 . .
C125 C126 H126 120.3 . .
C128 C127 C126 118.2(4) . .
C128 C127 H127 120.9 . .
C126 C127 H127 120.9 . .
N12 C128 C127 123.8(4) . .
N12 C128 H128 118.1 . .
C127 C128 H128 118.1 . .
O11 C129 O12 124.9(5) . .
O11 C129 C27 116.2(5) . .
O12 C129 C27 118.5(5) . .
O13 C130 O14 122.5(4) . .
O13 C130 C29 119.8(4) . .
O14 C130 C29 117.6(4) . .
O13 C130 Zn3 69.6(2) . .
O14 C130 Zn3 53.1(2) . .
C29 C130 Zn3 169.5(4) . .
O16 C131 O15 126.1(4) . .
O16 C131 C33 118.6(4) . .
O15 C131 C33 115.3(3) . .
O17 C132 O18 121.8(4) . .
O17 C132 C35 121.7(4) . .
O18 C132 C35 116.5(4) . .
O20 C133 O19 121.6(4) . .
O20 C133 C39 119.0(4) . .
O19 C133 C39 119.3(4) . .
O21 C134 O22 121.5(4) . .
O21 C134 C41 120.8(4) . .
O22 C134 C41 117.7(4) . .
O21 C134 Zn1 66.1(2) . .
O22 C134 Zn1 55.5(2) . .
C41 C134 Zn1 171.9(3) . .
O24 C135 O23 123.7(4) . .
O24 C135 C45 117.8(5) . .
O23 C135 C45 118.3(4) . .
O9 C136 O10 120.3(4) . .
O9 C136 C47 120.4(4) . .
O10 C136 C47 119.2(4) . .
O9 C136 Zn2 65.3(2) . .
O10 C136 Zn2 55.1(2) . .
C47 C136 Zn2 173.4(3) . .
O25 C49' C53 91.4(7) . 2_677

loop_
_geom_bond_atom_site_label_1
_geom_bond_atom_site_label_2
_geom_bond_distance
_geom_bond_site_symmetry_2
Zn1 O23 1.938(3) .
Zn1 O22 2.042(3) .
Zn1 N11 2.071(3) .
Zn1 N12 2.085(3) .
Zn1 O21 2.272(3) .
Zn1 C134 2.472(4) .
Zn2 O11 1.939(3) .
Zn2 O10 2.038(3) .
Zn2 N2 2.082(3) .
Zn2 N3 2.094(4) .
Zn2 O9 2.260(3) .
Zn2 C136 2.478(4) .
Zn3 O15 1.930(3) .
Zn3 O14 2.002(3) .
Zn3 N5 2.067(3) .
Zn3 N6 2.098(4) .
Zn3 O13 2.365(3) .
Zn3 C130 2.489(5) .
Zn4 O19 1.954(3) .
Zn4 O18 1.961(3) .
Zn4 N8 2.064(3) .
Zn4 N9 2.092(3) .
O1 C70 1.403(5) .
O1 C89 1.432(5) .
O2 C72 1.387(5) .
O2 C89 1.428(6) .
O3 C76 1.385(5) .
O3 C91 1.417(5) .
O4 C78 1.402(5) .
O4 C91 1.447(5) .
O5 C82 1.404(5) .
O5 C93 1.420(6) .
O6 C84 1.401(6) .
O6 C93 1.419(6) .
O7 C88 1.410(6) .
O7 C95 1.424(6) .
O8 C66 1.416(5) .
O8 C95 1.430(6) .
O9 C136 1.240(5) .
O10 C136 1.274(5) .
O11 C129 1.240(6) .
O12 C129 1.303(6) .
O13 C130 1.253(6) .
O14 C130 1.279(6) .
O15 C131 1.280(5) .
O16 C131 1.219(5) .
O17 C132 1.256(6) .
O18 C132 1.294(5) .
O19 C133 1.259(6) .
O20 C133 1.256(5) .
O21 C134 1.235(5) .
O22 C134 1.269(5) .
O23 C135 1.245(6) .
O24 C135 1.232(7) .
O25 C25 1.348(5) .
O25 C49' 1.349(11) .
O25 C49 1.358(12) .
O26 C50' 1.26(2) .
O26 C31 1.376(5) .
O26 C50 1.382(8) .
O27 C51 1.367(7) .
O27 C37 1.375(5) .
O28 C43 1.365(4) .
O28 C52 1.430(5) .
N1 N2 1.333(4) .
N1 C97 1.345(6) .
N1 C96 1.484(6) .
N2 C99 1.333(5) .
N3 C100 1.319(5) .
N3 C104 1.347(5) .
N4 N5 1.340(4) .
N4 C105 1.350(5) .
N4 C90 1.462(5) .
N5 C107 1.320(5) .
N6 C112 1.330(5) .
N6 C108 1.337(6) .
N7 C113 1.336(5) .
N7 N8 1.349(5) .
N7 C92 1.474(5) .
N8 C115 1.324(5) .
N9 C120 1.320(6) .
N9 C116 1.351(5) .
N10 C121 1.298(6) .
N10 N11 1.335(4) .
N10 C94 1.457(5) .
N11 C123 1.294(5) .
N12 C128 1.352(5) .
N12 C124 1.354(5) .
C1 C69 1.518(6) .
C1 C73 1.534(6) .
C1 C2 1.557(5) .
C1 H1 1.0000 .
C2 C3 1.523(6) .
C2 H2A 0.9900 .
C2 H2B 0.9900 .
C3 C4 1.502(6) .
C3 H3A 0.9900 .
C3 H3B 0.9900 .
C4 C5 1.522(7) .
C4 H4A 0.9900 .
C4 H4B 0.9900 .
C5 C6 1.542(9) .
C5 H5A 0.9900 .
C5 H5B 0.9900 .
C6 H6A 0.9800 .
C6 H6B 0.9800 .
C6 H6C 0.9800 .
C7 C75 1.513(6) .
C7 C79 1.516(6) .
C7 C8 1.536(5) .
C7 H7 1.0000 .
C8 C9 1.548(7) .
C8 H8A 0.9900 .
C8 H8B 0.9900 .
C9 C10 1.455(8) .
C9 H9A 0.9900 .
C9 H9B 0.9900 .
C10 C11 1.549(10) .
C10 H10A 0.9900 .
C10 H10B 0.9900 .
C11 C12 1.722(13) .
C11 H11A 0.9900 .
C11 H11B 0.9900 .
C12 H12A 1.2057 .
C12 H12B 1.2057 .
C12 H12C 1.2057 .
C13 C14 1.514(6) .
C13 C85 1.535(7) .
C13 C81 1.551(6) .
C13 H13 1.0000 .
C14 C15 1.489(8) .
C14 H14A 0.9900 .
C14 H14B 0.9900 .
C15 C16 1.530(9) .
C15 H15A 0.9900 .
C15 H15B 0.9900 .
C16 C17 1.571(11) .
C16 H16A 0.9900 .
C16 H16B 0.9900 .
C17 C18 1.431(12) .
C17 H17A 0.9900 .
C17 H17B 0.9900 .
C18 H18A 1.0018 .
C18 H18B 1.0018 .
C18 H18C 1.0018 .
C19 C67 1.517(6) .
C19 C87 1.529(6) .
C19 C20 1.531(5) .
C19 H19 1.0000 .
C20 C21 1.512(7) .
C20 H20A 0.9900 .
C20 H20B 0.9900 .
C21 C22 1.493(6) .
C21 H21A 0.9900 .
C21 H21B 0.9900 .
C22 C23 1.532(8) .
C22 H22A 0.9900 .
C22 H22B 0.9900 .
C23 C24 1.521(9) .
C23 H23A 0.9900 .
C23 H23B 0.9900 .
C24 H24A 1.0918 .
C24 H24B 1.0918 .
C24 H24C 1.0918 .
C25 C26 1.375(7) .
C25 C30 1.411(7) .
C26 C27 1.397(6) .
C26 H26 0.9500 .
C27 C28 1.405(6) .
C27 C129 1.503(7) .
C28 C29 1.383(6) .
C28 H28 0.9500 .
C29 C30 1.349(6) .
C29 C130 1.510(6) .
C30 H30 0.9500 .
C31 C32 1.369(6) .
C31 C36 1.385(6) .
C32 C33 1.393(6) .
C32 H32 0.9500 .
C33 C34 1.372(6) .
C33 C131 1.541(6) .
C34 C35 1.395(6) .
C34 H34 0.9500 .
C35 C36 1.389(6) .
C35 C132 1.479(6) .
C36 H36 0.9500 .
C37 C38 1.372(6) .
C37 C42 1.399(6) .
C38 C39 1.411(5) .
C38 H38 0.9500 .
C39 C40 1.396(6) .
C39 C133 1.489(6) .
C40 C41 1.367(6) .
C40 H40 0.9500 .
C41 C42 1.378(5) .
C41 C134 1.512(6) .
C42 H42 0.9500 .
C43 C44 1.367(5) .
C43 C48 1.398(6) .
C44 C45 1.390(5) .
C44 H44 0.9500 .
C45 C46 1.390(6) .
C45 C135 1.508(6) .
C46 C47 1.398(6) .
C46 H46 0.9500 .
C47 C48 1.379(6) .
C47 C136 1.481(6) .
C48 H48 0.9500 .
C49 C53 1.830(13) 2_677
C50 C59 1.568(7) 2_677
C51 C56 1.483(6) .
C51 H51A 0.9900 .
C51 H51B 0.9900 .
C52 C62 1.512(5) .
C52 H52A 0.9900 .
C52 H52B 0.9900 .
C53 C54 1.3900 .
C53 C58 1.3900 .
C53 C49' 1.756(14) 2_677
C53 C49 1.830(13) 2_677
C54 C55 1.3900 .
C54 H54 0.9500 .
C55 C56 1.3900 .
C55 H55 0.9500 .
C56 C57 1.3900 .
C57 C58 1.3900 .
C57 H57 0.9500 .
C58 H58 0.9500 .
C59 C60 1.3900 .
C59 C64 1.3900 .
C59 C50 1.568(7) 2_677
C60 C61 1.3900 .
C60 H60 0.9500 .
C61 C62 1.3900 .
C61 H61 0.9500 .
C62 C63 1.3900 .
C63 C64 1.3900 .
C63 H63 0.9500 .
C64 H64 0.9500 .
C65 C70 1.373(6) .
C65 C66 1.379(6) .
C65 C96 1.533(5) .
C66 C67 1.382(5) .
C67 C68 1.390(5) .
C68 C69 1.408(6) .
C68 H68 0.9500 .
C69 C70 1.381(5) .
C71 C76 1.389(6) .
C71 C72 1.402(6) .
C71 C90 1.520(5) .
C72 C73 1.408(5) .
C73 C74 1.373(6) .
C74 C75 1.384(6) .
C74 H74 0.9500 .
C75 C76 1.407(5) .
C77 C82 1.367(6) .
C77 C78 1.398(6) .
C77 C92 1.518(6) .
C78 C79 1.408(6) .
C79 C80 1.389(6) .
C80 C81 1.382(6) .
C80 H80 0.9500 .
C81 C82 1.396(6) .
C83 C88 1.383(7) .
C83 C84 1.400(7) .
C83 C94 1.505(6) .
C84 C85 1.371(6) .
C85 C86 1.375(6) .
C86 C87 1.403(6) .
C86 H86 0.9500 .
C87 C88 1.397(6) .
C89 H89A 0.9900 .
C89 H89B 0.9900 .
C90 H90A 0.9900 .
C90 H90B 0.9900 .
C91 H91A 0.9900 .
C91 H91B 0.9900 .
C92 H92A 0.9900 .
C92 H92B 0.9900 .
C93 H93A 0.9900 .
C93 H93B 0.9900 .
C94 H94A 0.9900 .
C94 H94B 0.9900 .
C95 H95A 0.9900 .
C95 H95B 0.9900 .
C96 H96A 0.9900 .
C96 H96B 0.9900 .
C97 C98 1.342(7) .
C97 H97 0.9500 .
C98 C99 1.384(6) .
C98 H98 0.9500 .
C99 C100 1.484(6) .
C100 C101 1.408(7) .
C101 C102 1.372(7) .
C101 H101 0.9500 .
C102 C103 1.382(8) .
C102 H102 0.9500 .
C103 C104 1.382(7) .
C103 H103 0.9500 .
C104 H104 0.9500 .
C105 C106 1.369(6) .
C105 H105 0.9500 .
C106 C107 1.357(6) .
C106 H106 0.9500 .
C107 C108 1.486(6) .
C108 C109 1.390(6) .
C109 C110 1.407(7) .
C109 H109 0.9500 .
C110 C111 1.353(8) .
C110 H110 0.9500 .
C111 C112 1.389(7) .
C111 H111 0.9500 .
C112 H112 0.9500 .
C113 C114 1.371(7) .
C113 H113 0.9500 .
C114 C115 1.396(6) .
C114 H114 0.9500 .
C115 C116 1.455(6) .
C116 C117 1.389(6) .
C117 C118 1.396(7) .
C117 H117 0.9500 .
C118 C119 1.358(7) .
C118 H118 0.9500 .
C119 C120 1.397(7) .
C119 H119 0.9500 .
C120 H120 0.9500 .
C121 C122 1.394(8) .
C121 H121 0.9500 .
C122 C123 1.356(7) .
C122 H122 0.9500 .
C123 C124 1.476(6) .
C124 C125 1.370(7) .
C125 C126 1.395(7) .
C125 H125 0.9500 .
C126 C127 1.371(7) .
C126 H126 0.9500 .
C127 C128 1.362(6) .
C127 H127 0.9500 .
C128 H128 0.9500 .
C49' C53 1.756(14) 2_677

loop_
_geom_torsion_atom_site_label_1
_geom_torsion_atom_site_label_2
_geom_torsion_atom_site_label_3
_geom_torsion_atom_site_label_4
_geom_torsion
_geom_torsion_site_symmetry_1
_geom_torsion_site_symmetry_4
O11 Zn2 O9 C136 120.2(3) . .
O10 Zn2 O9 C136 -1.9(3) . .
N2 Zn2 O9 C136 -50.4(4) . .
N3 Zn2 O9 C136 -125.0(3) . .
O11 Zn2 O10 C136 -73.7(3) . .
N2 Zn2 O10 C136 158.5(3) . .
N3 Zn2 O10 C136 78.3(3) . .
O9 Zn2 O10 C136 1.9(3) . .
O10 Zn2 O11 C129 -81.8(4) . .
N2 Zn2 O11 C129 34.8(4) . .
N3 Zn2 O11 C129 124.6(4) . .
O9 Zn2 O11 C129 -139.5(4) . .
C136 Zn2 O11 C129 -112.8(4) . .
O15 Zn3 O13 C130 114.4(3) . .
O14 Zn3 O13 C130 -2.3(3) . .
N5 Zn3 O13 C130 -64.3(4) . .
N6 Zn3 O13 C130 -136.5(3) . .
O15 Zn3 O14 C130 -78.7(3) . .
N5 Zn3 O14 C130 149.3(3) . .
N6 Zn3 O14 C130 67.8(3) . .
O13 Zn3 O14 C130 2.3(3) . .
O14 Zn3 O15 C131 -74.5(3) . .
N5 Zn3 O15 C131 44.9(3) . .
N6 Zn3 O15 C131 132.9(3) . .
O13 Zn3 O15 C131 -134.1(3) . .
C130 Zn3 O15 C131 -106.0(3) . .
O19 Zn4 O18 C132 -71.7(3) . .
N8 Zn4 O18 C132 144.8(3) . .
N9 Zn4 O18 C132 65.0(3) . .
O18 Zn4 O19 C133 -86.5(3) . .
N8 Zn4 O19 C133 36.1(4) . .
N9 Zn4 O19 C133 130.6(3) . .
O23 Zn1 O21 C134 118.2(2) . .
O22 Zn1 O21 C134 -2.2(2) . .
N11 Zn1 O21 C134 -49.1(3) . .
N12 Zn1 O21 C134 -127.7(2) . .
O23 Zn1 O22 C134 -73.4(3) . .
N11 Zn1 O22 C134 158.6(2) . .
N12 Zn1 O22 C134 79.2(3) . .
O21 Zn1 O22 C134 2.2(2) . .
O22 Zn1 O23 C135 -77.2(4) . .
N11 Zn1 O23 C135 37.2(4) . .
N12 Zn1 O23 C135 127.5(4) . .
O21 Zn1 O23 C135 -134.8(4) . .
C134 Zn1 O23 C135 -107.8(4) . .
C97 N1 N2 C99 -1.3(6) . .
C96 N1 N2 C99 180.0(4) . .
C97 N1 N2 Zn2 178.0(4) . .
C96 N1 N2 Zn2 -0.7(7) . .
O11 Zn2 N2 N1 -72.2(4) . .
O10 Zn2 N2 N1 56.0(4) . .
N3 Zn2 N2 N1 176.2(4) . .
O9 Zn2 N2 N1 97.1(5) . .
C136 Zn2 N2 N1 69.2(5) . .
O11 Zn2 N2 C99 107.1(3) . .
O10 Zn2 N2 C99 -124.7(3) . .
N3 Zn2 N2 C99 -4.5(3) . .
O9 Zn2 N2 C99 -83.6(4) . .
C136 Zn2 N2 C99 -111.5(3) . .
O11 Zn2 N3 C100 -111.6(3) . .
O10 Zn2 N3 C100 95.2(3) . .
N2 Zn2 N3 C100 4.7(3) . .
O9 Zn2 N3 C100 153.4(3) . .
C136 Zn2 N3 C100 127.6(3) . .
O11 Zn2 N3 C104 69.8(3) . .
O10 Zn2 N3 C104 -83.4(3) . .
N2 Zn2 N3 C104 -173.9(3) . .
O9 Zn2 N3 C104 -25.1(3) . .
C136 Zn2 N3 C104 -51.0(4) . .
C105 N4 N5 C107 0.9(5) . .
C90 N4 N5 C107 176.6(3) . .
C105 N4 N5 Zn3 179.9(3) . .
C90 N4 N5 Zn3 -4.5(6) . .
O15 Zn3 N5 C107 102.8(3) . .
O14 Zn3 N5 C107 -129.6(3) . .
N6 Zn3 N5 C107 -2.4(3) . .
O13 Zn3 N5 C107 -78.7(3) . .
C130 Zn3 N5 C107 -111.3(3) . .
O15 Zn3 N5 N4 -76.1(4) . .
O14 Zn3 N5 N4 51.5(4) . .
N6 Zn3 N5 N4 178.7(4) . .
O13 Zn3 N5 N4 102.3(4) . .
C130 Zn3 N5 N4 69.7(4) . .
O15 Zn3 N6 C112 61.2(4) . .
O14 Zn3 N6 C112 -87.0(4) . .
N5 Zn3 N6 C112 -178.3(4) . .
O13 Zn3 N6 C112 -34.7(4) . .
C130 Zn3 N6 C112 -56.3(4) . .
O15 Zn3 N6 C108 -117.2(3) . .
O14 Zn3 N6 C108 94.6(3) . .
N5 Zn3 N6 C108 3.3(3) . .
O13 Zn3 N6 C108 146.9(3) . .
C130 Zn3 N6 C108 125.3(3) . .
C113 N7 N8 C115 -0.7(5) . .
C92 N7 N8 C115 174.9(4) . .
C113 N7 N8 Zn4 -173.9(4) . .
C92 N7 N8 Zn4 1.7(6) . .
O19 Zn4 N8 C115 110.9(3) . .
O18 Zn4 N8 C115 -121.7(3) . .
N9 Zn4 N8 C115 2.8(3) . .
O19 Zn4 N8 N7 -76.4(4) . .
O18 Zn4 N8 N7 51.1(4) . .
N9 Zn4 N8 N7 175.6(4) . .
O19 Zn4 N9 C120 43.3(4) . .
O18 Zn4 N9 C120 -93.2(4) . .
N8 Zn4 N9 C120 177.7(4) . .
O19 Zn4 N9 C116 -135.2(3) . .
O18 Zn4 N9 C116 88.4(3) . .
N8 Zn4 N9 C116 -0.8(3) . .
C121 N10 N11 C123 -0.2(7) . .
C94 N10 N11 C123 177.9(5) . .
C121 N10 N11 Zn1 171.2(5) . .
C94 N10 N11 Zn1 -10.6(7) . .
O23 Zn1 N11 C123 103.4(4) . .
O22 Zn1 N11 C123 -131.1(4) . .
N12 Zn1 N11 C123 -7.6(4) . .
O21 Zn1 N11 C123 -91.5(4) . .
C134 Zn1 N11 C123 -118.2(4) . .
O23 Zn1 N11 N10 -67.7(4) . .
O22 Zn1 N11 N10 57.8(4) . .
N12 Zn1 N11 N10 -178.6(4) . .
O21 Zn1 N11 N10 97.5(4) . .
C134 Zn1 N11 N10 70.8(4) . .
O23 Zn1 N12 C128 71.0(4) . .
O22 Zn1 N12 C128 -82.3(4) . .
N11 Zn1 N12 C128 -170.5(4) . .
O21 Zn1 N12 C128 -23.7(3) . .
C134 Zn1 N12 C128 -49.1(4) . .
O23 Zn1 N12 C124 -115.2(3) . .
O22 Zn1 N12 C124 91.5(4) . .
N11 Zn1 N12 C124 3.3(3) . .
O21 Zn1 N12 C124 150.1(3) . .
C134 Zn1 N12 C124 124.8(4) . .
C69 C1 C2 C3 -62.1(5) . .
C73 C1 C2 C3 175.0(3) . .
C1 C2 C3 C4 174.8(4) . .
C2 C3 C4 C5 -174.3(4) . .
C3 C4 C5 C6 -174.2(6) . .
C75 C7 C8 C9 -170.3(4) . .
C79 C7 C8 C9 65.0(5) . .
C7 C8 C9 C10 177.7(5) . .
C8 C9 C10 C11 -173.6(6) . .
C9 C10 C11 C12 174.7(7) . .
C85 C13 C14 C15 172.6(4) . .
C81 C13 C14 C15 -63.6(6) . .
C13 C14 C15 C16 178.5(6) . .
C14 C15 C16 C17 -175.8(8) . .
C15 C16 C17 C18 171.1(10) . .
C67 C19 C20 C21 66.8(5) . .
C87 C19 C20 C21 -168.9(4) . .
C19 C20 C21 C22 177.8(4) . .
C20 C21 C22 C23 -173.4(5) . .
C21 C22 C23 C24 171.6(7) . .
C49' O25 C25 C26 3.1(15) . .
C49 O25 C25 C26 -162.7(9) . .
C49' O25 C25 C30 -180.0(13) . .
C49 O25 C25 C30 14.2(12) . .
O25 C25 C26 C27 174.3(5) . .
C30 C25 C26 C27 -2.6(9) . .
C25 C26 C27 C28 0.9(8) . .
C25 C26 C27 C129 -176.8(5) . .
C26 C27 C28 C29 0.5(8) . .
C129 C27 C28 C29 178.3(5) . .
C27 C28 C29 C30 -0.3(8) . .
C27 C28 C29 C130 -177.0(4) . .
C28 C29 C30 C25 -1.3(8) . .
C130 C29 C30 C25 175.4(5) . .
O25 C25 C30 C29 -174.1(6) . .
C26 C25 C30 C29 2.8(9) . .
C50' O26 C31 C32 -1.4(16) . .
C50 O26 C31 C32 -168.5(6) . .
C50' O26 C31 C36 179.1(14) . .
C50 O26 C31 C36 11.9(8) . .
O26 C31 C32 C33 177.4(4) . .
C36 C31 C32 C33 -3.1(7) . .
C31 C32 C33 C34 0.0(7) . .
C31 C32 C33 C131 -176.7(4) . .
C32 C33 C34 C35 2.4(6) . .
C131 C33 C34 C35 179.1(4) . .
C33 C34 C35 C36 -1.7(6) . .
C33 C34 C35 C132 -178.5(4) . .
C32 C31 C36 C35 3.7(8) . .
O26 C31 C36 C35 -176.7(5) . .
C34 C35 C36 C31 -1.3(7) . .
C132 C35 C36 C31 175.5(4) . .
C51 O27 C37 C38 5.5(7) . .
C51 O27 C37 C42 -174.9(5) . .
O27 C37 C38 C39 178.2(4) . .
C42 C37 C38 C39 -1.4(6) . .
C37 C38 C39 C40 -0.5(6) . .
C37 C38 C39 C133 -178.1(4) . .
C38 C39 C40 C41 1.6(6) . .
C133 C39 C40 C41 179.1(4) . .
C39 C40 C41 C42 -0.7(6) . .
C39 C40 C41 C134 -178.9(3) . .
C40 C41 C42 C37 -1.2(6) . .
C134 C41 C42 C37 177.0(3) . .
C38 C37 C42 C41 2.3(6) . .
O27 C37 C42 C41 -177.4(3) . .
C52 O28 C43 C44 2.8(6) . .
C52 O28 C43 C48 -178.8(4) . .
O28 C43 C44 C45 178.4(4) . .
C48 C43 C44 C45 0.1(6) . .
C43 C44 C45 C46 -1.0(6) . .
C43 C44 C45 C135 -178.6(4) . .
C44 C45 C46 C47 1.0(7) . .
C135 C45 C46 C47 178.6(4) . .
C45 C46 C47 C48 0.0(7) . .
C45 C46 C47 C136 -179.4(4) . .
C46 C47 C48 C43 -0.9(6) . .
C136 C47 C48 C43 178.4(4) . .
O28 C43 C48 C47 -177.6(4) . .
C44 C43 C48 C47 0.9(6) . .
C25 O25 C49 C53 166.3(6) . 2_677
C49' O25 C49 C53 -2.7(12) . 2_677
C50' O26 C50 C59 -1.8(15) . 2_677
C31 O26 C50 C59 166.8(5) . 2_677
C37 O27 C51 C56 -175.0(4) . .
C43 O28 C52 C62 -171.3(4) . .
C58 C53 C54 C55 0.0 . .
C49' C53 C54 C55 -138.7(8) 2_677 .
C49 C53 C54 C55 139.2(8) 2_677 .
C53 C54 C55 C56 0.0 . .
C54 C55 C56 C57 0.0 . .
C54 C55 C56 C51 -178.8(7) . .
O27 C51 C56 C55 99.6(6) . .
O27 C51 C56 C57 -79.2(7) . .
C55 C56 C57 C58 0.0 . .
C51 C56 C57 C58 178.8(7) . .
C56 C57 C58 C53 0.0 . .
C54 C53 C58 C57 0.0 . .
C49' C53 C58 C57 135.4(8) 2_677 .
C49 C53 C58 C57 -143.0(7) 2_677 .
C64 C59 C60 C61 0.0 . .
C50 C59 C60 C61 173.2(6) 2_677 .
C59 C60 C61 C62 0.0 . .
C60 C61 C62 C63 0.0 . .
C60 C61 C62 C52 -165.8(4) . .
O28 C52 C62 C61 81.3(5) . .
O28 C52 C62 C63 -84.8(5) . .
C61 C62 C63 C64 0.0 . .
C52 C62 C63 C64 166.0(4) . .
C62 C63 C64 C59 0.0 . .
C60 C59 C64 C63 0.0 . .
C50 C59 C64 C63 -173.5(6) 2_677 .
C70 C65 C66 C67 0.8(6) . .
C96 C65 C66 C67 179.0(4) . .
C70 C65 C66 O8 177.4(4) . .
C96 C65 C66 O8 -4.4(6) . .
C95 O8 C66 C65 105.0(5) . .
C95 O8 C66 C67 -78.2(5) . .
C65 C66 C67 C68 -2.9(6) . .
O8 C66 C67 C68 -179.4(4) . .
C65 C66 C67 C19 179.7(4) . .
O8 C66 C67 C19 3.2(6) . .
C87 C19 C67 C66 85.6(5) . .
C20 C19 C67 C66 -147.7(4) . .
C87 C19 C67 C68 -91.7(4) . .
C20 C19 C67 C68 35.0(6) . .
C66 C67 C68 C69 2.3(6) . .
C19 C67 C68 C69 179.8(4) . .
C67 C68 C69 C70 0.1(6) . .
C67 C68 C69 C1 -176.3(4) . .
C73 C1 C69 C70 -84.3(5) . .
C2 C1 C69 C70 150.3(4) . .
C73 C1 C69 C68 91.9(4) . .
C2 C1 C69 C68 -33.5(5) . .
C66 C65 C70 C69 1.9(6) . .
C96 C65 C70 C69 -176.2(4) . .
C66 C65 C70 O1 -176.8(4) . .
C96 C65 C70 O1 5.1(6) . .
C68 C69 C70 C65 -2.4(6) . .
C1 C69 C70 C65 174.0(4) . .
C68 C69 C70 O1 176.4(3) . .
C1 C69 C70 O1 -7.3(6) . .
C89 O1 C70 C65 -96.2(5) . .
C89 O1 C70 C69 85.0(5) . .
C89 O2 C72 C71 98.9(4) . .
C89 O2 C72 C73 -85.1(4) . .
C76 C71 C72 O2 175.0(3) . .
C90 C71 C72 O2 -9.5(5) . .
C76 C71 C72 C73 -1.0(6) . .
C90 C71 C72 C73 174.6(3) . .
O2 C72 C73 C74 -175.2(3) . .
C71 C72 C73 C74 0.7(5) . .
O2 C72 C73 C1 8.5(5) . .
C71 C72 C73 C1 -175.6(3) . .
C69 C1 C73 C74 -93.8(4) . .
C2 C1 C73 C74 32.2(5) . .
C69 C1 C73 C72 82.3(4) . .
C2 C1 C73 C72 -151.7(3) . .
C72 C73 C74 C75 1.9(6) . .
C1 C73 C74 C75 178.1(3) . .
C73 C74 C75 C76 -4.0(6) . .
C73 C74 C75 C7 -178.9(3) . .
C79 C7 C75 C74 90.2(4) . .
C8 C7 C75 C74 -37.1(5) . .
C79 C7 C75 C76 -84.7(4) . .
C8 C7 C75 C76 148.0(4) . .
C91 O3 C76 C71 -101.8(4) . .
C91 O3 C76 C75 82.3(4) . .
C72 C71 C76 O3 -177.0(3) . .
C90 C71 C76 O3 7.4(5) . .
C72 C71 C76 C75 -1.2(6) . .
C90 C71 C76 C75 -176.7(3) . .
C74 C75 C76 O3 179.3(3) . .
C7 C75 C76 O3 -5.5(5) . .
C74 C75 C76 C71 3.6(6) . .
C7 C75 C76 C71 178.7(3) . .
C82 C77 C78 O4 -180.0(4) . .
C92 C77 C78 O4 0.2(6) . .
C82 C77 C78 C79 2.0(6) . .
C92 C77 C78 C79 -177.9(4) . .
C91 O4 C78 C77 100.8(4) . .
C91 O4 C78 C79 -81.0(4) . .
C77 C78 C79 C80 -2.3(6) . .
O4 C78 C79 C80 179.7(3) . .
C77 C78 C79 C7 -179.9(4) . .
O4 C78 C79 C7 2.0(6) . .
C75 C7 C79 C80 -89.6(4) . .
C8 C7 C79 C80 37.4(5) . .
C75 C7 C79 C78 87.8(4) . .
C8 C7 C79 C78 -145.2(4) . .
C78 C79 C80 C81 1.5(6) . .
C7 C79 C80 C81 179.0(4) . .
C79 C80 C81 C82 -0.4(6) . .
C79 C80 C81 C13 -178.0(4) . .
C14 C13 C81 C80 -36.6(6) . .
C85 C13 C81 C80 91.4(5) . .
C14 C13 C81 C82 145.9(4) . .
C85 C13 C81 C82 -86.0(5) . .
C78 C77 C82 C81 -0.8(6) . .
C92 C77 C82 C81 179.0(4) . .
C78 C77 C82 O5 -179.1(4) . .
C92 C77 C82 O5 0.7(6) . .
C80 C81 C82 C77 0.0(7) . .
C13 C81 C82 C77 177.6(4) . .
C80 C81 C82 O5 178.4(4) . .
C13 C81 C82 O5 -4.1(6) . .
C93 O5 C82 C77 -99.4(5) . .
C93 O5 C82 C81 82.1(5) . .
C88 C83 C84 C85 0.8(6) . .
C94 C83 C84 C85 -176.4(4) . .
C88 C83 C84 O6 178.3(4) . .
C94 C83 C84 O6 1.1(6) . .
C93 O6 C84 C85 -80.9(5) . .
C93 O6 C84 C83 101.6(5) . .
C83 C84 C85 C86 -1.1(6) . .
O6 C84 C85 C86 -178.4(4) . .
C83 C84 C85 C13 -178.6(4) . .
O6 C84 C85 C13 4.2(6) . .
C14 C13 C85 C84 -147.6(4) . .
C81 C13 C85 C84 85.3(5) . .
C14 C13 C85 C86 35.0(6) . .
C81 C13 C85 C86 -92.1(4) . .
C84 C85 C86 C87 1.8(6) . .
C13 C85 C86 C87 179.2(4) . .
C85 C86 C87 C88 -2.1(6) . .
C85 C86 C87 C19 -179.2(4) . .
C67 C19 C87 C88 -86.7(4) . .
C20 C19 C87 C88 145.6(4) . .
C67 C19 C87 C86 90.3(4) . .
C20 C19 C87 C86 -37.3(5) . .
C84 C83 C88 C87 -1.2(6) . .
C94 C83 C88 C87 176.0(4) . .
C84 C83 C88 O7 -179.2(4) . .
C94 C83 C88 O7 -2.0(6) . .
C86 C87 C88 C83 1.9(6) . .
C19 C87 C88 C83 179.1(4) . .
C86 C87 C88 O7 179.8(4) . .
C19 C87 C88 O7 -3.0(6) . .
C95 O7 C88 C83 -100.6(5) . .
C95 O7 C88 C87 81.4(5) . .
C72 O2 C89 O1 92.0(4) . .
C70 O1 C89 O2 -92.5(4) . .
N5 N4 C90 C71 -179.5(3) . .
C105 N4 C90 C71 -5.0(7) . .
C76 C71 C90 N4 -89.3(5) . .
C72 C71 C90 N4 95.3(4) . .
C76 O3 C91 O4 -94.9(4) . .
C78 O4 C91 O3 95.9(4) . .
C113 N7 C92 C77 -9.1(7) . .
N8 N7 C92 C77 176.5(4) . .
C82 C77 C92 N7 -95.8(5) . .
C78 C77 C92 N7 84.0(5) . .
C84 O6 C93 O5 92.7(5) . .
C82 O5 C93 O6 -94.8(5) . .
C121 N10 C94 C83 11.1(9) . .
N11 N10 C94 C83 -166.5(4) . .
C88 C83 C94 N10 -89.9(5) . .
C84 C83 C94 N10 87.1(6) . .
C88 O7 C95 O8 -95.7(5) . .
C66 O8 C95 O7 93.2(5) . .
N2 N1 C96 C65 -166.6(4) . .
C97 N1 C96 C65 15.1(8) . .
C70 C65 C96 N1 -98.5(5) . .
C66 C65 C96 N1 83.4(5) . .
N2 N1 C97 C98 2.5(7) . .
C96 N1 C97 C98 -179.1(6) . .
N1 C97 C98 C99 -2.6(8) . .
N1 N2 C99 C98 -0.3(6) . .
Zn2 N2 C99 C98 -179.9(4) . .
N1 N2 C99 C100 -176.6(4) . .
Zn2 N2 C99 C100 3.8(5) . .
C97 C98 C99 N2 1.8(8) . .
C97 C98 C99 C100 177.2(6) . .
C104 N3 C100 C101 -3.0(7) . .
Zn2 N3 C100 C101 178.3(4) . .
C104 N3 C100 C99 174.6(4) . .
Zn2 N3 C100 C99 -4.1(5) . .
N2 C99 C100 N3 0.2(6) . .
C98 C99 C100 N3 -175.0(6) . .
N2 C99 C100 C101 177.8(5) . .
C98 C99 C100 C101 2.6(10) . .
N3 C100 C101 C102 0.8(8) . .
C99 C100 C101 C102 -176.6(5) . .
C100 C101 C102 C103 3.6(9) . .
C101 C102 C103 C104 -5.7(9) . .
C100 N3 C104 C103 0.7(6) . .
Zn2 N3 C104 C103 179.3(3) . .
C102 C103 C104 N3 3.6(7) . .
N5 N4 C105 C106 -0.9(5) . .
C90 N4 C105 C106 -175.6(4) . .
N4 C105 C106 C107 0.5(6) . .
N4 N5 C107 C106 -0.6(5) . .
Zn3 N5 C107 C106 -179.9(3) . .
N4 N5 C107 C108 -179.5(3) . .
Zn3 N5 C107 C108 1.2(5) . .
C105 C106 C107 N5 0.1(6) . .
C105 C106 C107 C108 178.8(5) . .
C112 N6 C108 C109 -0.8(7) . .
Zn3 N6 C108 C109 177.7(4) . .
C112 N6 C108 C107 177.9(4) . .
Zn3 N6 C108 C107 -3.6(5) . .
N5 C107 C108 N6 1.6(6) . .
C106 C107 C108 N6 -177.0(5) . .
N5 C107 C108 C109 -179.7(4) . .
C106 C107 C108 C109 1.7(8) . .
N6 C108 C109 C110 -0.7(7) . .
C107 C108 C109 C110 -179.3(4) . .
C108 C109 C110 C111 1.5(8) . .
C109 C110 C111 C112 -0.8(8) . .
C108 N6 C112 C111 1.6(7) . .
Zn3 N6 C112 C111 -176.7(4) . .
C110 C111 C112 N6 -0.8(8) . .
N8 N7 C113 C114 0.1(6) . .
C92 N7 C113 C114 -174.6(5) . .
N7 C113 C114 C115 0.5(6) . .
N7 N8 C115 C114 1.1(5) . .
Zn4 N8 C115 C114 175.9(3) . .
N7 N8 C115 C116 -179.3(4) . .
Zn4 N8 C115 C116 -4.4(5) . .
C113 C114 C115 N8 -1.0(6) . .
C113 C114 C115 C116 179.5(5) . .
C120 N9 C116 C117 0.7(6) . .
Zn4 N9 C116 C117 179.3(4) . .
C120 N9 C116 C115 -179.8(4) . .
Zn4 N9 C116 C115 -1.2(5) . .
N8 C115 C116 N9 3.8(6) . .
C114 C115 C116 N9 -176.7(5) . .
N8 C115 C116 C117 -176.7(4) . .
C114 C115 C116 C117 2.8(8) . .
N9 C116 C117 C118 0.1(7) . .
C115 C116 C117 C118 -179.3(5) . .
C116 C117 C118 C119 -1.5(8) . .
C117 C118 C119 C120 1.9(8) . .
C116 N9 C120 C119 -0.2(7) . .
Zn4 N9 C120 C119 -178.6(4) . .
C118 C119 C120 N9 -1.1(8) . .
N11 N10 C121 C122 0.6(9) . .
C94 N10 C121 C122 -177.2(7) . .
N10 C121 C122 C123 -0.8(11) . .
N10 N11 C123 C122 -0.3(8) . .
Zn1 N11 C123 C122 -173.9(5) . .
N10 N11 C123 C124 -175.9(5) . .
Zn1 N11 C123 C124 10.5(7) . .
C121 C122 C123 N11 0.7(10) . .
C121 C122 C123 C124 175.4(8) . .
C128 N12 C124 C125 -0.4(9) . .
Zn1 N12 C124 C125 -174.8(6) . .
C128 N12 C124 C123 175.3(5) . .
Zn1 N12 C124 C123 0.9(6) . .
N11 C123 C124 N12 -7.7(8) . .
C122 C123 C124 N12 178.0(8) . .
N11 C123 C124 C125 167.9(7) . .
C122 C123 C124 C125 -6.5(13) . .
N12 C124 C125 C126 1.7(12) . .
C123 C124 C125 C126 -173.5(8) . .
C124 C125 C126 C127 -2.3(13) . .
C125 C126 C127 C128 1.7(11) . .
C124 N12 C128 C127 -0.3(7) . .
Zn1 N12 C128 C127 173.4(4) . .
C126 C127 C128 N12 -0.4(9) . .
Zn2 O11 C129 O12 -29.5(7) . .
Zn2 O11 C129 C27 157.8(3) . .
C26 C27 C129 O11 14.1(8) . .
C28 C27 C129 O11 -163.7(5) . .
C26 C27 C129 O12 -159.1(5) . .
C28 C27 C129 O12 23.1(7) . .
Zn3 O13 C130 O14 3.8(5) . .
Zn3 O13 C130 C29 -174.8(4) . .
Zn3 O14 C130 O13 -4.4(5) . .
Zn3 O14 C130 C29 174.2(4) . .
C30 C29 C130 O13 12.3(7) . .
C28 C29 C130 O13 -170.8(5) . .
C30 C29 C130 O14 -166.3(5) . .
C28 C29 C130 O14 10.6(7) . .
C30 C29 C130 Zn3 -140.1(17) . .
C28 C29 C130 Zn3 37(2) . .
O15 Zn3 C130 O13 -71.0(3) . .
O14 Zn3 C130 O13 176.0(5) . .
N5 Zn3 C130 O13 138.6(3) . .
N6 Zn3 C130 O13 48.0(3) . .
O15 Zn3 C130 O14 112.9(3) . .
N5 Zn3 C130 O14 -37.4(4) . .
N6 Zn3 C130 O14 -128.0(3) . .
O13 Zn3 C130 O14 -176.0(5) . .
O15 Zn3 C130 C29 83.6(19) . .
O14 Zn3 C130 C29 -29.3(18) . .
N5 Zn3 C130 C29 -66.7(19) . .
N6 Zn3 C130 C29 -157.3(19) . .
O13 Zn3 C130 C29 155(2) . .
Zn3 O15 C131 O16 -8.3(6) . .
Zn3 O15 C131 C33 172.5(3) . .
C34 C33 C131 O16 -2.8(6) . .
C32 C33 C131 O16 173.9(4) . .
C34 C33 C131 O15 176.4(4) . .
C32 C33 C131 O15 -6.8(6) . .
Zn4 O18 C132 O17 -5.7(5) . .
Zn4 O18 C132 C35 174.2(3) . .
C36 C35 C132 O17 16.1(7) . .
C34 C35 C132 O17 -167.1(4) . .
C36 C35 C132 O18 -163.8(4) . .
C34 C35 C132 O18 13.0(6) . .
Zn4 O19 C133 O20 -14.7(6) . .
Zn4 O19 C133 C39 162.5(3) . .
C40 C39 C133 O20 0.9(7) . .
C38 C39 C133 O20 178.4(4) . .
C40 C39 C133 O19 -176.4(4) . .
C38 C39 C133 O19 1.1(6) . .
Zn1 O21 C134 O22 3.7(4) . .
Zn1 O21 C134 C41 -175.2(3) . .
Zn1 O22 C134 O21 -4.1(4) . .
Zn1 O22 C134 C41 174.8(3) . .
C40 C41 C134 O21 -169.5(4) . .
C42 C41 C134 O21 12.3(5) . .
C40 C41 C134 O22 11.7(5) . .
C42 C41 C134 O22 -166.6(4) . .
C40 C41 C134 Zn1 44(2) . .
C42 C41 C134 Zn1 -134.5(18) . .
O23 Zn1 C134 O21 -65.9(2) . .
O22 Zn1 C134 O21 176.2(4) . .
N11 Zn1 C134 O21 150.4(2) . .
N12 Zn1 C134 O21 59.0(3) . .
O23 Zn1 C134 O22 117.9(3) . .
N11 Zn1 C134 O22 -25.8(3) . .
N12 Zn1 C134 O22 -117.2(3) . .
O21 Zn1 C134 O22 -176.2(4) . .
O23 Zn1 C134 C41 83.2(19) . .
O22 Zn1 C134 C41 -34.7(18) . .
N11 Zn1 C134 C41 -61(2) . .
N12 Zn1 C134 C41 -151.9(19) . .
O21 Zn1 C134 C41 149(2) . .
Zn1 O23 C135 O24 -24.4(9) . .
Zn1 O23 C135 C45 160.2(4) . .
C46 C45 C135 O24 7.9(9) . .
C44 C45 C135 O24 -174.5(7) . .
C46 C45 C135 O23 -176.4(5) . .
C44 C45 C135 O23 1.2(8) . .
Zn2 O9 C136 O10 3.1(4) . .
Zn2 O9 C136 C47 -176.3(4) . .
Zn2 O10 C136 O9 -3.5(5) . .
Zn2 O10 C136 C47 176.0(3) . .
C48 C47 C136 O9 10.7(6) . .
C46 C47 C136 O9 -170.0(4) . .
C48 C47 C136 O10 -168.7(4) . .
C46 C47 C136 O10 10.6(6) . .
C48 C47 C136 Zn2 -139(3) . .
C46 C47 C136 Zn2 41(3) . .
O11 Zn2 C136 O9 -64.5(3) . .
O10 Zn2 C136 O9 176.7(4) . .
N2 Zn2 C136 O9 150.4(2) . .
N3 Zn2 C136 O9 60.6(3) . .
O11 Zn2 C136 O10 118.8(3) . .
N2 Zn2 C136 O10 -26.3(3) . .
N3 Zn2 C136 O10 -116.1(3) . .
O9 Zn2 C136 O10 -176.7(4) . .
O11 Zn2 C136 C47 86(3) . .
O10 Zn2 C136 C47 -32(3) . .
N2 Zn2 C136 C47 -59(3) . .
N3 Zn2 C136 C47 -148(3) . .
O9 Zn2 C136 C47 151(3) . .
C25 O25 C49' C53 -164.6(7) . 2_677
C49 O25 C49' C53 2.8(13) . 2_677

loop_
_platon_squeeze_void_nr
_platon_squeeze_void_average_x
_platon_squeeze_void_average_y
_platon_squeeze_void_average_z
_platon_squeeze_void_volume
_platon_squeeze_void_count_electrons
_platon_squeeze_void_content
1 0.053 0.447 0.140 4326 919 ' '
